data_4003607
loop_
_publ_author_name
'Gosselin, Eric J.'
'Decker, Gerald E.'
'McNichols, Brett W.'
'Baumann, James E.'
'Yap, Glenn P. A.'
'Sellinger, Alan'
'Bloch, Eric D.'

_publ_section_title
;
 Ligand-Based Phase Control in Porous Zirconium Coordination Cages
;
_journal_name_full 'Chemistry of Materials'
_journal_paper_doi 10.1021/acs.chemmater.0c01965
_journal_year 2020
_chemical_formula_moiety 'C96 H84 O20 Zr6, 2(C F3 O3 S), 2(C H4 O)'
_chemical_formula_sum 'C100 H92 F6 O28 S2 Zr6'
_chemical_formula_weight 2467.17
_space_group_crystal_system monoclinic
_space_group_IT_number 14
_space_group_name_Hall '-P 2ybc'
_space_group_name_H-M_alt 'P 1 21/c 1'
_atom_sites_solution_hydrogens mixed
_atom_sites_solution_primary iterative
_atom_sites_solution_secondary difmap
_audit_creation_method SHELXL-2018/3
_cell_angle_alpha 90
_cell_angle_beta 105.667(2)
_cell_angle_gamma 90
_cell_formula_units_Z 4
_cell_length_a 18.8649(6)
_cell_length_b 28.8850(8)
_cell_length_c 23.9440(8)
_cell_measurement_reflns_used 9745
_cell_measurement_temperature 150(2)
_cell_measurement_theta_max 58.98
_cell_measurement_theta_min 2.45
_cell_volume 12562.6(7)
_computing_cell_refinement 'Bruker SAINT'
_computing_data_collection 'Bruker APEX2'
_computing_data_reduction 'Bruker SAINT'
_computing_molecular_graphics 'Bruker SHELXTL'
_computing_publication_material 'Bruker SHELXTL'
_computing_structure_refinement 'SHELXL-2018/3 (Sheldrick, 2018)'
_computing_structure_solution 'SHELXS-97 (Sheldrick 2008)'
_diffrn_ambient_temperature 150(2)
_diffrn_detector_area_resol_mean 8.33
_diffrn_measured_fraction_theta_full 0.976
_diffrn_measured_fraction_theta_max 0.976
_diffrn_measurement_device_type 'Bruker AXS APEX diffractometer'
_diffrn_measurement_method '\f and \w scans'
_diffrn_radiation_type CuK\a
_diffrn_radiation_wavelength 1.54178
_diffrn_reflns_av_R_equivalents 0.0587
_diffrn_reflns_av_unetI/netI 0.0311
_diffrn_reflns_Laue_measured_fraction_full 0.976
_diffrn_reflns_Laue_measured_fraction_max 0.976
_diffrn_reflns_limit_h_max 20
_diffrn_reflns_limit_h_min -20
_diffrn_reflns_limit_k_max 32
_diffrn_reflns_limit_k_min -32
_diffrn_reflns_limit_l_max 25
_diffrn_reflns_limit_l_min -26
_diffrn_reflns_number 147483
_diffrn_reflns_point_group_measured_fraction_full 0.976
_diffrn_reflns_point_group_measured_fraction_max 0.976
_diffrn_reflns_theta_full 59.160
_diffrn_reflns_theta_max 59.160
_diffrn_reflns_theta_min 2.432
_exptl_absorpt_coefficient_mu 4.849
_exptl_absorpt_correction_T_max 0.7516
_exptl_absorpt_correction_T_min 0.5514
_exptl_absorpt_correction_type multi-scan
_exptl_absorpt_process_details
; 
 SADABS 2016/2: Krause, L., Herbst-Irmer, R., Sheldrick G.M. & Stalke D., 
 J. Appl. Cryst. 48 (2015) 3-10 
;
_exptl_crystal_colour colourless
_exptl_crystal_density_diffrn 1.304
_exptl_crystal_description Rod
_exptl_crystal_F_000 4968
_exptl_crystal_size_max 0.222
_exptl_crystal_size_mid 0.148
_exptl_crystal_size_min 0.119
_refine_diff_density_max 2.199
_refine_diff_density_min -0.910
_refine_diff_density_rms 0.119
_refine_ls_extinction_method none
_refine_ls_goodness_of_fit_ref 1.052
_refine_ls_hydrogen_treatment mixed
_refine_ls_matrix_type full
_refine_ls_number_parameters 1285
_refine_ls_number_reflns 17736
_refine_ls_number_restraints 2663
_refine_ls_restrained_S_all 1.028
_refine_ls_R_factor_all 0.0754
_refine_ls_R_factor_gt 0.0577
_refine_ls_shift/su_max 0.001
_refine_ls_shift/su_mean 0.000
_refine_ls_structure_factor_coef Fsqd
_refine_ls_weighting_details 'w=1/[\s^2^(Fo^2^)+(0.0932P)^2^+54.4475P] where P=(Fo^2^+2Fc^2^)/3'
_refine_ls_weighting_scheme calc
_refine_ls_wR_factor_gt 0.1565
_refine_ls_wR_factor_ref 0.1768
_reflns_Friedel_coverage 0.000
_reflns_number_gt 13986
_reflns_number_total 17736
_reflns_threshold_expression 'I > 2\s(I)'
_cod_data_source_file cm0c01965_si_012.cif
_cod_data_source_block eric300_sq
_cod_original_sg_symbol_H-M 'P 21/c'
_cod_database_code 4003607
_shelx_shelxl_version_number 2018/3
_shelx_space_group_comment
; 
The symmetry employed for this shelxl refinement is uniquely defined 
by the following loop, which should always be used as a source of 
symmetry information in preference to the above space-group names. 
They are only intended as comments. 
;
_shelx_estimated_absorpt_t_min 0.412
_shelx_estimated_absorpt_t_max 0.596

loop_
_space_group_symop_operation_xyz
'x, y, z'
'-x, y+1/2, -z+1/2'
'-x, -y, -z'
'x, -y-1/2, z-1/2'

loop_
_atom_site_label
_atom_site_type_symbol
_atom_site_fract_x
_atom_site_fract_y
_atom_site_fract_z
_atom_site_U_iso_or_equiv
_atom_site_adp_type
_atom_site_occupancy
_atom_site_site_symmetry_order
_atom_site_calc_flag
_atom_site_refinement_flags_posn
_atom_site_refinement_flags_adp
_atom_site_refinement_flags_occupancy
_atom_site_disorder_assembly
_atom_site_disorder_group
Zr1 Zr 0.34394(3) -0.00483(2) 0.32751(2) 0.03592(16) Uani 1 1 d . . . . .
Zr2 Zr 0.17510(3) -0.00139(2) 0.34823(3) 0.03856(16) Uani 1 1 d . . . . .
Zr3 Zr 0.32451(3) 0.00536(2) 0.46167(2) 0.03503(15) Uani 1 1 d . . . . .
Zr4 Zr 0.31180(3) 0.64521(2) 0.38074(2) 0.03922(16) Uani 1 1 d . . . . .
Zr5 Zr 0.17395(3) 0.63721(2) 0.25832(3) 0.04336(17) Uani 1 1 d . . . . .
Zr6 Zr 0.34905(3) 0.63382(2) 0.25193(2) 0.03969(16) Uani 1 1 d . . . . .
O1 O 0.2799(2) 0.02600(14) 0.37618(17) 0.0341(9) Uani 1 1 d . . . . .
O2 O 0.2424(2) -0.04134(15) 0.3082(2) 0.0441(11) Uani 1 1 d . . . . .
H2O H 0.229875 -0.069145 0.286564 0.053 Uiso 1 1 calc R U . . .
O3 O 0.2236(2) -0.03249(15) 0.43012(19) 0.0409(10) Uani 1 1 d . . . . .
H3O H 0.205170 -0.057175 0.448343 0.049 Uiso 1 1 calc R U . . .
O4 O 0.3767(2) -0.03567(14) 0.41060(18) 0.0373(10) Uani 1 1 d . . . . .
H4O H 0.407647 -0.061839 0.422402 0.045 Uiso 1 1 calc R U . . .
O5 O 0.2778(2) 0.61325(14) 0.30031(18) 0.0377(10) Uani 1 1 d . . . . .
O6 O 0.2132(3) 0.67873(15) 0.3339(2) 0.0464(11) Uani 1 1 d . . . . .
H6O H 0.191599 0.705977 0.344349 0.056 Uiso 1 1 calc R U . . .
O7 O 0.2477(3) 0.66929(15) 0.21666(19) 0.0455(11) Uani 1 1 d . . . . .
H7O H 0.237823 0.693624 0.188944 0.055 Uiso 1 1 calc R U . . .
O8 O 0.3729(2) 0.67601(15) 0.32790(19) 0.0419(10) Uani 1 1 d . . . . .
H8O H 0.403825 0.702506 0.336183 0.050 Uiso 1 1 calc R U . . .
C1 C 0.3852(5) -0.0760(3) 0.2831(4) 0.0602(17) Uani 1 1 d . U . . .
H1 H 0.362358 -0.104593 0.287619 0.072 Uiso 1 1 calc R U . . .
C2 C 0.4496(4) -0.0584(3) 0.3199(3) 0.0552(16) Uani 1 1 d . U . . .
H2 H 0.478786 -0.072831 0.353989 0.066 Uiso 1 1 calc R U . . .
C3 C 0.4637(4) -0.0154(3) 0.2977(3) 0.0515(16) Uani 1 1 d . U . . .
H3 H 0.504395 0.004209 0.314257 0.062 Uiso 1 1 calc R U . . .
C4 C 0.4082(4) -0.0066(3) 0.2476(3) 0.0527(16) Uani 1 1 d . U . . .
H4 H 0.404163 0.020366 0.224180 0.063 Uiso 1 1 calc R U . . .
C5 C 0.3597(5) -0.0435(3) 0.2374(3) 0.0607(18) Uani 1 1 d . U . . .
H5 H 0.317134 -0.046625 0.205625 0.073 Uiso 1 1 calc R U . . .
C6 C 0.0418(4) 0.0002(3) 0.2897(5) 0.075(2) Uani 1 1 d . U . . .
H6 H 0.024952 0.026835 0.266756 0.090 Uiso 1 1 calc R U . . .
C7 C 0.0389(5) -0.0055(3) 0.3462(5) 0.075(2) Uani 1 1 d . U . . .
H7 H 0.021071 0.016232 0.369006 0.090 Uiso 1 1 calc R U . . .
C8 C 0.0670(5) -0.0486(3) 0.3630(5) 0.075(2) Uani 1 1 d . U . . .
H8 H 0.070936 -0.062356 0.399817 0.090 Uiso 1 1 calc R U . . .
C9 C 0.0887(5) -0.0691(3) 0.3178(5) 0.079(2) Uani 1 1 d . U . . .
H9 H 0.110608 -0.098817 0.318824 0.095 Uiso 1 1 calc R U . . .
C10 C 0.0731(5) -0.0388(3) 0.2707(5) 0.078(2) Uani 1 1 d . U . . .
H10 H 0.081752 -0.043584 0.233835 0.094 Uiso 1 1 calc R U . . .
C11 C 0.3138(5) -0.0109(3) 0.5620(3) 0.0614(17) Uani 1 1 d . U . . .
H11 H 0.267673 -0.004681 0.569370 0.074 Uiso 1 1 calc R U . . .
C12 C 0.3735(4) 0.0206(3) 0.5694(3) 0.0551(16) Uani 1 1 d . U . . .
H12 H 0.374815 0.051615 0.582737 0.066 Uiso 1 1 calc R U . . .
C13 C 0.4296(4) -0.0026(2) 0.5534(3) 0.0476(15) Uani 1 1 d . U . . .
H13 H 0.476114 0.010081 0.553319 0.057 Uiso 1 1 calc R U . . .
C14 C 0.4057(4) -0.0476(3) 0.5374(3) 0.0530(16) Uani 1 1 d . U . . .
H14 H 0.433502 -0.071150 0.525293 0.064 Uiso 1 1 calc R U . . .
C15 C 0.3349(5) -0.0521(3) 0.5424(3) 0.0593(17) Uani 1 1 d . U . . .
H15 H 0.305421 -0.079235 0.533599 0.071 Uiso 1 1 calc R U . . .
C16 C 0.3319(7) 0.6499(3) 0.4877(4) 0.083(2) Uani 1 1 d . U . . .
H16 H 0.322758 0.622493 0.506601 0.099 Uiso 1 1 calc R U . . .
C17 C 0.2831(7) 0.6832(4) 0.4661(4) 0.085(2) Uani 1 1 d . U . . .
H17 H 0.232976 0.683536 0.466642 0.102 Uiso 1 1 calc R U . . .
C18 C 0.3157(7) 0.7148(4) 0.4443(4) 0.084(2) Uani 1 1 d . U . . .
H18 H 0.291821 0.742010 0.426241 0.101 Uiso 1 1 calc R U . . .
C19 C 0.3844(6) 0.7056(4) 0.4496(4) 0.082(2) Uani 1 1 d . U . . .
H19 H 0.418017 0.724613 0.436770 0.099 Uiso 1 1 calc R U . . .
C20 C 0.4005(6) 0.6629(4) 0.4774(4) 0.086(2) Uani 1 1 d . U . . .
H20 H 0.445846 0.646448 0.487084 0.103 Uiso 1 1 calc R U . . .
C21 C 0.0860(5) 0.7013(3) 0.2124(5) 0.082(2) Uani 1 1 d . U . . .
H21 H 0.105802 0.731564 0.213137 0.099 Uiso 1 1 calc R U . . .
C22 C 0.0574(5) 0.6811(4) 0.2546(5) 0.085(2) Uani 1 1 d . U . . .
H22 H 0.053830 0.694714 0.289865 0.102 Uiso 1 1 calc R U . . .
C23 C 0.0353(5) 0.6368(4) 0.2344(5) 0.084(2) Uani 1 1 d . U . . .
H23 H 0.013200 0.614596 0.253723 0.101 Uiso 1 1 calc R U . . .
C24 C 0.0496(5) 0.6307(4) 0.1855(5) 0.087(2) Uani 1 1 d . U . . .
H24 H 0.039777 0.602889 0.163625 0.104 Uiso 1 1 calc R U . . .
C25 C 0.0798(5) 0.6681(4) 0.1691(5) 0.086(2) Uani 1 1 d . U . . .
H25 H 0.094369 0.671646 0.134324 0.103 Uiso 1 1 calc R U . . .
C26 C 0.4096(5) 0.6958(3) 0.2070(4) 0.0676(19) Uani 1 1 d . U . . .
H26 H 0.396386 0.727021 0.211386 0.081 Uiso 1 1 calc R U . . .
C27 C 0.3756(5) 0.6669(3) 0.1625(4) 0.071(2) Uani 1 1 d . U . . .
H27 H 0.334558 0.674330 0.130917 0.085 Uiso 1 1 calc R U . . .
C28 C 0.4129(5) 0.6242(3) 0.1723(4) 0.0623(18) Uani 1 1 d . U . . .
H28 H 0.401752 0.597731 0.147943 0.075 Uiso 1 1 calc R U . . .
C29 C 0.4678(5) 0.6273(3) 0.2229(4) 0.0591(17) Uani 1 1 d . U . . .
H29 H 0.500695 0.603140 0.240132 0.071 Uiso 1 1 calc R U . . .
C30 C 0.4671(5) 0.6716(3) 0.2448(4) 0.0615(18) Uani 1 1 d . U . . .
H30 H 0.499724 0.683460 0.279264 0.074 Uiso 1 1 calc R U . . .
O9 O 0.1717(4) -0.1034(2) 0.4834(3) 0.0825(19) Uani 1 1 d D U . . .
H9O H 0.167(6) -0.1307(12) 0.459(2) 0.099 Uiso 1 1 d D U . . .
C31 C 0.1575(9) -0.1111(5) 0.5386(6) 0.142(5) Uani 1 1 d D U . . .
H31A H 0.185866 -0.137945 0.557455 0.213 Uiso 1 1 calc R U . . .
H31B H 0.104863 -0.117008 0.532928 0.213 Uiso 1 1 calc R U . . .
H31C H 0.172076 -0.083687 0.563088 0.213 Uiso 1 1 calc R U . . .
O10 O 0.4012(3) -0.12404(18) 0.4311(3) 0.0695(16) Uani 1 1 d D U . . .
H10O H 0.438(3) -0.1403(14) 0.417(4) 0.083 Uiso 1 1 d D U . . .
C32 C 0.3377(6) -0.1473(4) 0.4351(6) 0.099(3) Uani 1 1 d D U . . .
H32A H 0.346822 -0.161883 0.473358 0.149 Uiso 1 1 calc R U . . .
H32B H 0.324836 -0.171162 0.404933 0.149 Uiso 1 1 calc R U . . .
H32C H 0.297019 -0.125221 0.429842 0.149 Uiso 1 1 calc R U . . .
O1_1 O 0.2830(3) 0.04587(15) 0.26513(19) 0.0442(11) Uani 1 1 d . U . . .
O2_1 O 0.1720(3) 0.05038(15) 0.2810(2) 0.0451(11) Uani 1 1 d . U . . .
O3_1 O 0.1800(3) 0.57694(15) 0.2052(2) 0.0480(11) Uani 1 1 d . U . . .
O4_1 O 0.2964(3) 0.57377(15) 0.2020(2) 0.0464(11) Uani 1 1 d . U . . .
C1_1 C 0.2247(4) 0.0675(2) 0.2648(3) 0.0437(15) Uani 1 1 d . U . . .
C2_1 C 0.2180(4) 0.1164(2) 0.2434(3) 0.0482(15) Uani 1 1 d . U . . .
C3_1 C 0.1595(5) 0.1437(3) 0.2497(4) 0.067(2) Uani 1 1 d . U . . .
H3_1 H 0.121613 0.130566 0.263909 0.081 Uiso 1 1 calc R U . . .
C4_1 C 0.1575(5) 0.1900(3) 0.2351(4) 0.071(2) Uani 1 1 d . U . . .
H4_1 H 0.118242 0.208653 0.240091 0.086 Uiso 1 1 calc R U . . .
C5_1 C 0.2107(4) 0.2097(3) 0.2135(4) 0.0571(17) Uani 1 1 d . U . . .
C6_1 C 0.2669(5) 0.1815(3) 0.2057(3) 0.0557(17) Uani 1 1 d . U . . .
H6_1 H 0.303735 0.194326 0.189916 0.067 Uiso 1 1 calc R U . . .
C7_1 C 0.2702(4) 0.1354(2) 0.2205(3) 0.0524(17) Uani 1 1 d . U . . .
H7_1 H 0.309028 0.116708 0.214695 0.063 Uiso 1 1 calc R U . . .
C8_1 C 0.2130(4) 0.2609(3) 0.2030(4) 0.0561(17) Uani 1 1 d . U . . .
C9_1 C 0.1689(5) 0.2813(3) 0.1539(4) 0.066(2) Uani 1 1 d . U . . .
H9_1 H 0.136755 0.262247 0.125738 0.080 Uiso 1 1 calc R U . . .
C10_1 C 0.1697(5) 0.3289(3) 0.1438(4) 0.067(2) Uani 1 1 d . U . . .
C11_1 C 0.2165(4) 0.3562(3) 0.1874(4) 0.0565(17) Uani 1 1 d . U . . .
C12_1 C 0.2607(5) 0.3349(3) 0.2338(4) 0.073(2) Uani 1 1 d . U . . .
H12_1 H 0.294947 0.353168 0.261451 0.087 Uiso 1 1 calc R U . . .
C13_1 C 0.2587(5) 0.2882(3) 0.2430(4) 0.075(2) Uani 1 1 d . U . . .
C14_1 C 0.1205(8) 0.3487(4) 0.0872(5) 0.111(4) Uani 1 1 d . U . . .
H14A_1 H 0.127156 0.382323 0.086601 0.167 Uiso 1 1 calc R U . . .
H14B_1 H 0.133926 0.334749 0.054175 0.167 Uiso 1 1 calc R U . . .
H14C_1 H 0.068858 0.341690 0.084609 0.167 Uiso 1 1 calc R U . . .
C15_1 C 0.3043(8) 0.2709(4) 0.2987(6) 0.131(5) Uani 1 1 d . U . . .
H15A_1 H 0.332783 0.296454 0.320695 0.157 Uiso 1 1 calc R U . . .
H15B_1 H 0.272530 0.257493 0.320866 0.157 Uiso 1 1 calc R U . . .
H15C_1 H 0.337908 0.247052 0.291780 0.157 Uiso 1 1 calc R U . . .
C16_1 C 0.2185(4) 0.4078(3) 0.1845(4) 0.0554(17) Uani 1 1 d . U . . .
C17_1 C 0.1577(4) 0.4342(3) 0.1850(4) 0.0554(18) Uani 1 1 d . U . . .
H17_1 H 0.111896 0.419501 0.182353 0.066 Uiso 1 1 calc R U . . .
C18_1 C 0.1629(4) 0.4824(3) 0.1896(3) 0.0529(17) Uani 1 1 d . U . . .
H18_1 H 0.121093 0.500232 0.191089 0.063 Uiso 1 1 calc R U . . .
C19_1 C 0.2287(4) 0.5041(2) 0.1918(3) 0.0443(15) Uani 1 1 d . U . . .
C20_1 C 0.2893(4) 0.4778(2) 0.1891(3) 0.0494(16) Uani 1 1 d . U . . .
H20_1 H 0.334401 0.492638 0.189630 0.059 Uiso 1 1 calc R U . . .
C21_1 C 0.2843(4) 0.4305(2) 0.1856(3) 0.0536(17) Uani 1 1 d . U . . .
H21_1 H 0.326216 0.412865 0.183984 0.064 Uiso 1 1 calc R U . . .
C22_1 C 0.2364(4) 0.5549(2) 0.2003(3) 0.0440(15) Uani 1 1 d . U . . .
O1_2 O 0.1551(2) 0.05791(15) 0.3985(2) 0.0430(10) Uani 1 1 d . U . . .
O2_2 O 0.2549(2) 0.06342(15) 0.47376(19) 0.0416(10) Uani 1 1 d . U . . .
O3_2 O 0.2405(3) 0.59071(15) 0.3978(2) 0.0445(11) Uani 1 1 d . U . . .
O4_2 O 0.1473(3) 0.58599(16) 0.3172(2) 0.0481(11) Uani 1 1 d . U . . .
C1_2 C 0.1995(4) 0.0808(2) 0.4379(3) 0.0413(14) Uani 1 1 d . U . . .
C2_2 C 0.1854(4) 0.1313(2) 0.4405(3) 0.0445(15) Uani 1 1 d . U . . .
C3_2 C 0.2347(4) 0.1598(2) 0.4785(3) 0.0469(16) Uani 1 1 d . U . . .
H3_2 H 0.275804 0.146642 0.505875 0.056 Uiso 1 1 calc R U . . .
C4_2 C 0.2249(4) 0.2072(2) 0.4772(3) 0.0464(15) Uani 1 1 d . U . . .
H4_2 H 0.259387 0.226248 0.503537 0.056 Uiso 1 1 calc R U . . .
C5_2 C 0.1651(4) 0.2272(2) 0.4377(3) 0.0495(16) Uani 1 1 d . U . . .
C6_2 C 0.1136(4) 0.1980(3) 0.4010(4) 0.0565(18) Uani 1 1 d . U . . .
H6_2 H 0.071111 0.210944 0.374808 0.068 Uiso 1 1 calc R U . . .
C7_2 C 0.1240(4) 0.1510(3) 0.4025(4) 0.0542(18) Uani 1 1 d . U . . .
H7_2 H 0.088624 0.131707 0.377299 0.065 Uiso 1 1 calc R U . . .
C8_2 C 0.1585(4) 0.2786(2) 0.4296(3) 0.0490(15) Uani 1 1 d . U . . .
C9_2 C 0.1727(5) 0.3104(3) 0.4753(3) 0.0566(18) Uani 1 1 d . U . . .
C10_2 C 0.1724(5) 0.3572(3) 0.4626(4) 0.0590(18) Uani 1 1 d . U . . .
H10_2 H 0.183276 0.378731 0.493823 0.071 Uiso 1 1 calc R U . . .
C11_2 C 0.1569(4) 0.3741(3) 0.4062(4) 0.0562(17) Uani 1 1 d . U . . .
C12_2 C 0.1396(5) 0.3428(3) 0.3602(4) 0.0625(19) Uani 1 1 d . U . . .
C13_2 C 0.1410(5) 0.2959(3) 0.3726(4) 0.0592(18) Uani 1 1 d . U . . .
H13_2 H 0.129726 0.274591 0.341227 0.071 Uiso 1 1 calc R U . . .
C14_2 C 0.1928(8) 0.2971(4) 0.5386(4) 0.102(3) Uani 1 1 d . U . . .
H14A_2 H 0.191077 0.263314 0.541977 0.153 Uiso 1 1 calc R U . . .
H14B_2 H 0.242624 0.308080 0.557581 0.153 Uiso 1 1 calc R U . . .
H14C_2 H 0.157802 0.311160 0.557220 0.153 Uiso 1 1 calc R U . . .
C15_2 C 0.1144(8) 0.3559(4) 0.2958(5) 0.105(4) Uani 1 1 d . U . . .
H15A_2 H 0.115403 0.389697 0.291974 0.158 Uiso 1 1 calc R U . . .
H15B_2 H 0.147522 0.341900 0.275384 0.158 Uiso 1 1 calc R U . . .
H15C_2 H 0.064156 0.344662 0.279013 0.158 Uiso 1 1 calc R U . . .
C16_2 C 0.1623(4) 0.4248(3) 0.3958(3) 0.0562(17) Uani 1 1 d . U . . .
C17_2 C 0.2252(4) 0.4489(3) 0.4243(3) 0.0577(19) Uani 1 1 d . U . . .
H17_2 H 0.263769 0.432836 0.451052 0.069 Uiso 1 1 calc R U . . .
C18_2 C 0.2336(5) 0.4954(3) 0.4148(4) 0.0582(19) Uani 1 1 d . U . . .
H18_2 H 0.277091 0.511110 0.435353 0.070 Uiso 1 1 calc R U . . .
C19_2 C 0.1781(4) 0.5194(3) 0.3750(3) 0.0499(16) Uani 1 1 d . U . . .
C20_2 C 0.1159(5) 0.4956(3) 0.3461(4) 0.064(2) Uani 1 1 d . U . . .
H20_2 H 0.077915 0.511355 0.318401 0.077 Uiso 1 1 calc R U . . .
C21_2 C 0.1081(5) 0.4495(3) 0.3566(4) 0.068(2) Uani 1 1 d . U . . .
H21_2 H 0.064187 0.434073 0.336427 0.081 Uiso 1 1 calc R U . . .
C22_2 C 0.1892(4) 0.5684(2) 0.3625(3) 0.0441(15) Uani 1 1 d . U . . .
O1_3 O 0.4020(2) 0.05902(14) 0.45510(18) 0.0366(10) Uani 1 1 d . U . . .
O2_3 O 0.4110(2) 0.05495(14) 0.36428(19) 0.0376(10) Uani 1 1 d . U . . .
O3_3 O 0.4158(2) 0.58158(15) 0.3081(2) 0.0431(10) Uani 1 1 d . U . . .
O4_3 O 0.3920(2) 0.58853(15) 0.39373(19) 0.0421(10) Uani 1 1 d . U . . .
C1_3 C 0.4133(3) 0.0772(2) 0.4104(3) 0.0359(13) Uani 1 1 d . U . . .
C2_3 C 0.4294(4) 0.1275(2) 0.4118(3) 0.0392(14) Uani 1 1 d . U . . .
C3_3 C 0.4301(4) 0.1500(2) 0.3617(3) 0.0481(16) Uani 1 1 d . U . . .
H3_3 H 0.422184 0.133263 0.326414 0.058 Uiso 1 1 calc R U . . .
C4_3 C 0.4425(4) 0.1979(2) 0.3625(3) 0.0503(16) Uani 1 1 d . U . . .
H4_3 H 0.442242 0.213277 0.327426 0.060 Uiso 1 1 calc R U . . .
C5_3 C 0.4549(4) 0.2229(2) 0.4129(3) 0.0427(14) Uani 1 1 d . U . . .
C6_3 C 0.4559(4) 0.1990(2) 0.4635(3) 0.0453(15) Uani 1 1 d . U . . .
H6_3 H 0.465302 0.215450 0.499103 0.054 Uiso 1 1 calc R U . . .
C7_3 C 0.4434(4) 0.1521(2) 0.4632(3) 0.0459(15) Uani 1 1 d . U . . .
H7_3 H 0.444494 0.136526 0.498331 0.055 Uiso 1 1 calc R U . . .
C8_3 C 0.4619(4) 0.2739(2) 0.4110(3) 0.0405(14) Uani 1 1 d . U . . .
C9_3 C 0.5106(4) 0.2947(2) 0.3839(3) 0.0424(14) Uani 1 1 d . U . . .
H9_3 H 0.542936 0.275118 0.370422 0.051 Uiso 1 1 calc R U . . .
C10_3 C 0.5152(4) 0.3413(2) 0.3754(3) 0.0408(14) Uani 1 1 d . U . . .
C11_3 C 0.4669(4) 0.3703(2) 0.3954(3) 0.0403(14) Uani 1 1 d . U . . .
C12_3 C 0.4184(4) 0.3501(2) 0.4227(3) 0.0417(14) Uani 1 1 d . U . . .
H12_3 H 0.386209 0.369788 0.436106 0.050 Uiso 1 1 calc R U . . .
C13_3 C 0.4143(4) 0.3028(2) 0.4314(3) 0.0435(15) Uani 1 1 d . U . . .
C14_3 C 0.5722(4) 0.3593(2) 0.3480(3) 0.0510(18) Uani 1 1 d . U . . .
H14A_3 H 0.568439 0.393097 0.344967 0.076 Uiso 1 1 calc R U . . .
H14B_3 H 0.621256 0.350721 0.371964 0.076 Uiso 1 1 calc R U . . .
H14C_3 H 0.564174 0.345881 0.309244 0.076 Uiso 1 1 calc R U . . .
C15_3 C 0.3576(5) 0.2843(3) 0.4588(4) 0.061(2) Uani 1 1 d . U . . .
H15A_3 H 0.361995 0.250540 0.461884 0.091 Uiso 1 1 calc R U . . .
H15B_3 H 0.365430 0.297680 0.497635 0.091 Uiso 1 1 calc R U . . .
H15C_3 H 0.308395 0.292579 0.434931 0.091 Uiso 1 1 calc R U . . .
C16_3 C 0.4607(4) 0.4217(2) 0.3862(3) 0.0407(14) Uani 1 1 d . U . . .
C17_3 C 0.4574(4) 0.4419(2) 0.3331(3) 0.0455(15) Uani 1 1 d . U . . .
H17_3 H 0.464384 0.423288 0.302352 0.055 Uiso 1 1 calc R U . . .
C18_3 C 0.4441(4) 0.4886(2) 0.3242(3) 0.0450(15) Uani 1 1 d . U . . .
H18_3 H 0.442433 0.501842 0.287554 0.054 Uiso 1 1 calc R U . . .
C19_3 C 0.4331(4) 0.5163(2) 0.3684(3) 0.0394(14) Uani 1 1 d . U . . .
C20_3 C 0.4388(4) 0.4968(2) 0.4220(3) 0.0413(15) Uani 1 1 d . U . . .
H20_3 H 0.432934 0.515618 0.452996 0.050 Uiso 1 1 calc R U . . .
C21_3 C 0.4530(4) 0.4499(2) 0.4311(3) 0.0437(15) Uani 1 1 d . U . . .
H21_3 H 0.457620 0.436997 0.468392 0.052 Uiso 1 1 calc R U . . .
C22_3 C 0.4119(4) 0.5654(2) 0.3561(3) 0.0384(14) Uani 1 1 d . U . . .
S1_4 S 0.48805(11) -0.21168(6) 0.34595(9) 0.0568(5) Uani 1 1 d D U . . .
F1_4 F 0.5805(5) -0.2323(3) 0.2876(4) 0.152(3) Uani 1 1 d D U . . .
F2_4 F 0.6290(4) -0.2141(3) 0.3760(5) 0.166(3) Uani 1 1 d D U . . .
F3_4 F 0.5855(5) -0.1622(2) 0.3162(4) 0.145(3) Uani 1 1 d D U . . .
O1_4 O 0.4871(3) -0.25877(19) 0.3619(3) 0.0716(16) Uani 1 1 d D U . . .
O2_4 O 0.4363(4) -0.2004(2) 0.2918(3) 0.099(2) Uani 1 1 d D U . . .
O3_4 O 0.4927(4) -0.1798(2) 0.3917(3) 0.091(2) Uani 1 1 d D U . . .
C1_4 C 0.5732(6) -0.2036(4) 0.3282(5) 0.097(3) Uani 1 1 d D U . . .
S1_5 S 0.11665(19) 0.78834(11) 0.38704(15) 0.1047(10) Uani 1 1 d D U . . .
F1_5 F 0.0034(4) 0.8411(2) 0.3430(4) 0.133(3) Uani 1 1 d D U . . .
F2_5 F 0.0603(7) 0.8104(4) 0.2830(5) 0.198(4) Uani 1 1 d D U . . .
F3_5 F -0.0121(4) 0.7708(3) 0.3135(5) 0.168(4) Uani 1 1 d D U . . .
O1_5 O 0.1581(6) 0.8254(4) 0.4031(7) 0.213(5) Uani 1 1 d D U . . .
O2_5 O 0.0779(10) 0.7841(5) 0.4348(6) 0.250(6) Uani 1 1 d D U . . .
O3_5 O 0.1356(5) 0.7437(3) 0.3761(4) 0.124(3) Uani 1 1 d D U . . .
C1_5 C 0.0334(7) 0.8017(4) 0.3341(6) 0.125(3) Uani 1 1 d D U . . .

loop_
_atom_site_aniso_label
_atom_site_aniso_U_11
_atom_site_aniso_U_22
_atom_site_aniso_U_33
_atom_site_aniso_U_23
_atom_site_aniso_U_13
_atom_site_aniso_U_12
Zr1 0.0402(3) 0.0286(3) 0.0358(3) -0.0007(2) 0.0048(2) 0.0038(2)
Zr2 0.0321(3) 0.0291(3) 0.0464(4) 0.0021(2) -0.0032(2) 0.0006(2)
Zr3 0.0326(3) 0.0342(3) 0.0342(3) 0.0029(2) 0.0021(2) 0.0034(2)
Zr4 0.0418(3) 0.0323(3) 0.0375(3) 0.0001(2) 0.0003(2) -0.0027(2)
Zr5 0.0401(3) 0.0320(3) 0.0479(4) 0.0014(2) -0.0053(3) 0.0018(2)
Zr6 0.0465(3) 0.0307(3) 0.0367(3) 0.0035(2) 0.0024(2) -0.0016(2)
O1 0.032(2) 0.028(2) 0.037(2) 0.0004(17) 0.0005(17) 0.0022(17)
O2 0.045(3) 0.031(2) 0.049(3) -0.0077(19) -0.001(2) -0.0017(19)
O3 0.038(2) 0.033(2) 0.049(3) 0.0048(19) 0.0068(19) -0.0001(19)
O4 0.037(2) 0.032(2) 0.039(2) 0.0020(18) 0.0032(18) 0.0075(18)
O5 0.038(2) 0.031(2) 0.038(2) 0.0055(17) -0.0006(18) -0.0003(18)
O6 0.046(3) 0.030(2) 0.056(3) -0.003(2) 0.001(2) 0.005(2)
O7 0.055(3) 0.031(2) 0.041(3) 0.0063(19) -0.002(2) 0.000(2)
O8 0.047(3) 0.031(2) 0.043(3) 0.0004(18) 0.003(2) -0.009(2)
C1 0.071(4) 0.048(4) 0.063(4) -0.012(3) 0.021(3) 0.008(3)
C2 0.062(4) 0.051(4) 0.054(4) -0.003(3) 0.017(3) 0.014(3)
C3 0.059(4) 0.047(3) 0.049(4) -0.003(3) 0.016(3) 0.012(3)
C4 0.062(4) 0.054(4) 0.044(4) -0.001(3) 0.019(3) 0.015(3)
C5 0.063(4) 0.063(4) 0.052(4) -0.016(3) 0.009(3) 0.010(3)
C6 0.037(4) 0.060(4) 0.105(5) 0.018(4) -0.021(4) -0.008(3)
C7 0.042(4) 0.064(4) 0.107(5) -0.006(4) 0.000(4) -0.007(3)
C8 0.044(4) 0.070(4) 0.098(5) 0.015(4) -0.004(4) -0.019(3)
C9 0.053(4) 0.048(4) 0.121(6) -0.006(4) -0.004(4) -0.009(3)
C10 0.051(4) 0.073(5) 0.094(5) -0.010(4) -0.011(4) -0.023(4)
C11 0.056(4) 0.083(4) 0.042(4) 0.013(3) 0.007(3) 0.006(3)
C12 0.058(4) 0.065(4) 0.036(3) 0.004(3) 0.001(3) 0.010(3)
C13 0.043(3) 0.056(4) 0.037(3) 0.010(3) -0.002(3) 0.009(3)
C14 0.057(4) 0.050(3) 0.042(4) 0.015(3) -0.003(3) 0.009(3)
C15 0.059(4) 0.065(4) 0.047(4) 0.017(3) 0.001(3) -0.002(3)
C16 0.127(6) 0.067(5) 0.046(4) -0.015(3) 0.009(4) -0.024(4)
C17 0.095(5) 0.092(5) 0.066(5) -0.034(4) 0.020(4) -0.012(4)
C18 0.110(5) 0.067(5) 0.065(5) -0.022(4) 0.004(4) -0.005(4)
C19 0.103(5) 0.087(5) 0.057(4) -0.025(4) 0.019(4) -0.040(4)
C20 0.094(5) 0.098(5) 0.046(4) -0.035(4) -0.012(4) 0.011(4)
C21 0.051(4) 0.056(4) 0.115(6) 0.016(4) -0.020(4) 0.012(4)
C22 0.049(4) 0.092(5) 0.094(5) -0.006(4) -0.015(4) 0.024(4)
C23 0.046(4) 0.081(5) 0.106(6) 0.015(4) -0.011(4) 0.004(4)
C24 0.057(4) 0.075(5) 0.099(5) -0.007(4) -0.030(4) 0.016(4)
C25 0.062(5) 0.088(5) 0.086(5) 0.019(4) -0.018(4) 0.026(4)
C26 0.088(5) 0.053(4) 0.070(4) 0.009(3) 0.036(4) -0.001(3)
C27 0.080(5) 0.073(4) 0.059(4) 0.018(3) 0.021(3) -0.004(4)
C28 0.078(4) 0.059(4) 0.055(4) -0.006(3) 0.028(3) -0.018(3)
C29 0.068(4) 0.057(4) 0.058(4) 0.011(3) 0.027(3) 0.000(3)
C30 0.072(4) 0.063(4) 0.053(4) -0.001(3) 0.023(3) -0.015(3)
O9 0.101(5) 0.065(4) 0.079(4) 0.015(3) 0.018(4) -0.025(4)
C31 0.161(12) 0.139(11) 0.136(10) 0.031(9) 0.056(9) -0.043(9)
O10 0.073(4) 0.041(3) 0.091(4) 0.006(3) 0.017(3) 0.005(3)
C32 0.100(8) 0.061(6) 0.141(9) -0.007(6) 0.040(7) -0.005(6)
O1_1 0.050(3) 0.038(2) 0.041(3) 0.0002(19) 0.006(2) 0.007(2)
O2_1 0.042(3) 0.038(2) 0.046(3) 0.007(2) -0.006(2) 0.001(2)
O3_1 0.050(3) 0.035(2) 0.047(3) -0.005(2) -0.008(2) 0.001(2)
O4_1 0.056(3) 0.036(2) 0.044(3) -0.0006(19) 0.008(2) -0.003(2)
C1_1 0.049(3) 0.039(3) 0.035(3) 0.002(3) -0.002(3) 0.001(3)
C2_1 0.047(3) 0.037(3) 0.054(4) 0.006(3) 0.003(3) 0.004(3)
C3_1 0.055(4) 0.048(4) 0.097(5) 0.019(4) 0.018(4) 0.004(3)
C4_1 0.058(4) 0.048(4) 0.109(5) 0.023(4) 0.025(4) 0.012(3)
C5_1 0.054(4) 0.038(3) 0.078(4) 0.014(3) 0.016(3) 0.005(3)
C6_1 0.062(4) 0.042(4) 0.064(4) 0.011(3) 0.017(3) 0.005(3)
C7_1 0.057(4) 0.040(3) 0.058(4) 0.004(3) 0.012(3) 0.008(3)
C8_1 0.054(4) 0.040(3) 0.075(4) 0.005(3) 0.018(3) 0.002(3)
C9_1 0.091(5) 0.039(4) 0.067(4) -0.003(3) 0.016(4) 0.001(4)
C10_1 0.084(5) 0.048(4) 0.068(4) 0.003(3) 0.018(4) 0.004(4)
C11_1 0.052(4) 0.038(3) 0.081(4) 0.009(3) 0.022(3) 0.002(3)
C12_1 0.055(4) 0.048(4) 0.098(5) 0.009(4) -0.010(4) -0.007(3)
C13_1 0.060(4) 0.050(4) 0.096(5) 0.018(4) -0.014(4) 0.002(3)
C14_1 0.142(10) 0.088(7) 0.083(7) 0.013(6) -0.003(6) 0.009(7)
C15_1 0.127(9) 0.091(8) 0.127(9) 0.022(7) -0.047(7) -0.008(7)
C16_1 0.056(4) 0.040(3) 0.071(4) 0.006(3) 0.016(3) 0.003(3)
C17_1 0.045(4) 0.042(3) 0.075(5) 0.001(3) 0.008(3) -0.002(3)
C18_1 0.044(3) 0.041(3) 0.067(4) -0.002(3) 0.004(3) 0.002(3)
C19_1 0.047(3) 0.035(3) 0.044(3) 0.001(3) 0.002(3) 0.000(3)
C20_1 0.055(4) 0.039(3) 0.055(4) 0.005(3) 0.015(3) -0.005(3)
C21_1 0.053(4) 0.038(3) 0.072(4) 0.007(3) 0.021(3) 0.006(3)
C22_1 0.050(3) 0.036(3) 0.035(3) 0.002(3) -0.007(3) 0.002(3)
O1_2 0.036(2) 0.033(2) 0.057(3) 0.000(2) 0.005(2) 0.0022(19)
O2_2 0.041(2) 0.039(2) 0.041(3) -0.0016(19) 0.0049(19) 0.0050(19)
O3_2 0.046(3) 0.036(2) 0.047(3) 0.0018(19) 0.005(2) -0.003(2)
O4_2 0.040(3) 0.041(3) 0.057(3) 0.005(2) 0.002(2) 0.000(2)
C1_2 0.036(3) 0.039(3) 0.048(3) -0.002(3) 0.009(3) 0.002(3)
C2_2 0.042(3) 0.040(3) 0.050(4) -0.003(3) 0.009(3) -0.002(3)
C3_2 0.045(4) 0.041(3) 0.051(4) 0.000(3) 0.006(3) 0.001(3)
C4_2 0.042(3) 0.041(3) 0.055(4) -0.006(3) 0.011(3) -0.002(3)
C5_2 0.042(3) 0.039(3) 0.067(4) -0.002(3) 0.013(3) -0.004(3)
C6_2 0.040(4) 0.039(3) 0.080(5) 0.006(3) -0.002(3) 0.001(3)
C7_2 0.041(4) 0.040(3) 0.072(4) 0.002(3) -0.002(3) -0.001(3)
C8_2 0.046(3) 0.036(3) 0.065(4) -0.001(3) 0.014(3) -0.001(3)
C9_2 0.068(4) 0.039(3) 0.061(4) 0.003(3) 0.013(3) 0.003(3)
C10_2 0.063(4) 0.037(3) 0.068(4) -0.004(3) 0.003(4) -0.005(3)
C11_2 0.051(4) 0.046(3) 0.064(4) 0.002(3) 0.004(3) -0.006(3)
C12_2 0.074(4) 0.053(4) 0.059(4) 0.003(3) 0.014(4) 0.002(4)
C13_2 0.065(4) 0.043(4) 0.065(4) -0.002(3) 0.009(3) -0.001(3)
C14_2 0.163(10) 0.063(6) 0.079(6) -0.004(5) 0.032(7) 0.009(6)
C15_2 0.142(10) 0.076(7) 0.079(6) 0.003(5) 0.000(6) -0.007(7)
C16_2 0.053(4) 0.044(3) 0.064(4) 0.007(3) 0.003(3) -0.003(3)
C17_2 0.054(4) 0.042(4) 0.064(4) 0.009(3) -0.005(3) -0.003(3)
C18_2 0.056(4) 0.044(4) 0.065(4) 0.006(3) 0.000(3) -0.007(3)
C19_2 0.046(3) 0.043(3) 0.055(4) 0.004(3) 0.005(3) 0.002(3)
C20_2 0.057(4) 0.046(4) 0.073(5) 0.008(3) -0.011(4) -0.003(3)
C21_2 0.056(4) 0.051(4) 0.080(5) 0.007(4) -0.010(4) -0.006(3)
C22_2 0.041(3) 0.038(3) 0.052(4) 0.001(3) 0.009(3) 0.001(3)
O1_3 0.035(2) 0.032(2) 0.038(2) -0.0016(18) 0.0026(18) -0.0026(18)
O2_3 0.037(2) 0.033(2) 0.043(3) -0.0024(18) 0.0105(19) 0.0007(18)
O3_3 0.043(3) 0.037(2) 0.046(3) 0.0087(19) 0.006(2) 0.001(2)
O4_3 0.044(3) 0.034(2) 0.042(3) 0.0026(19) -0.001(2) 0.0001(19)
C1_3 0.027(3) 0.037(3) 0.040(3) -0.002(3) 0.003(2) 0.004(2)
C2_3 0.036(3) 0.035(3) 0.046(3) -0.003(2) 0.010(3) 0.003(3)
C3_3 0.059(4) 0.039(3) 0.049(4) -0.008(3) 0.020(3) -0.005(3)
C4_3 0.065(4) 0.039(3) 0.051(4) -0.003(3) 0.023(3) -0.005(3)
C5_3 0.042(3) 0.036(3) 0.048(3) -0.004(3) 0.009(3) -0.001(3)
C6_3 0.051(4) 0.036(3) 0.044(3) -0.005(3) 0.005(3) 0.001(3)
C7_3 0.048(4) 0.040(3) 0.045(3) 0.002(3) 0.004(3) 0.003(3)
C8_3 0.041(3) 0.037(3) 0.039(3) -0.003(2) 0.003(3) -0.001(3)
C9_3 0.043(3) 0.039(3) 0.044(4) -0.004(3) 0.009(3) 0.000(3)
C10_3 0.040(3) 0.034(3) 0.045(3) -0.002(3) 0.005(3) 0.002(3)
C11_3 0.041(3) 0.037(3) 0.041(3) 0.002(2) 0.008(3) 0.002(3)
C12_3 0.044(3) 0.035(3) 0.043(4) 0.003(3) 0.006(3) 0.007(3)
C13_3 0.048(3) 0.039(3) 0.043(3) 0.000(3) 0.011(3) -0.002(3)
C14_3 0.056(4) 0.043(4) 0.060(5) 0.003(3) 0.027(4) 0.005(3)
C15_3 0.071(5) 0.045(4) 0.075(5) 0.006(4) 0.034(4) 0.000(4)
C16_3 0.040(3) 0.038(3) 0.042(3) 0.004(2) 0.008(3) 0.001(3)
C17_3 0.051(4) 0.041(3) 0.044(3) 0.001(3) 0.013(3) 0.006(3)
C18_3 0.048(4) 0.043(3) 0.041(3) 0.010(3) 0.007(3) 0.005(3)
C19_3 0.038(3) 0.036(3) 0.040(3) 0.008(2) 0.003(3) 0.000(3)
C20_3 0.045(3) 0.036(3) 0.040(3) -0.001(2) 0.006(3) 0.000(3)
C21_3 0.050(4) 0.038(3) 0.039(3) 0.006(3) 0.005(3) 0.000(3)
C22_3 0.035(3) 0.035(3) 0.039(3) 0.003(3) 0.000(3) -0.003(3)
S1_4 0.0618(12) 0.0419(11) 0.0648(13) -0.0042(9) 0.0140(9) -0.0042(9)
F1_4 0.154(7) 0.123(6) 0.220(8) -0.052(6) 0.123(6) -0.029(5)
F2_4 0.073(4) 0.136(6) 0.261(9) 0.008(6) -0.001(5) -0.012(4)
F3_4 0.137(6) 0.084(4) 0.238(9) 0.010(5) 0.091(6) -0.037(4)
O1_4 0.075(4) 0.051(3) 0.083(4) 0.004(3) 0.011(3) -0.012(3)
O2_4 0.104(5) 0.087(5) 0.079(4) 0.012(3) -0.020(4) -0.009(4)
O3_4 0.114(5) 0.076(4) 0.085(4) -0.022(3) 0.032(4) 0.004(4)
C1_4 0.087(5) 0.068(5) 0.142(6) -0.014(5) 0.040(5) -0.019(5)
S1_5 0.109(2) 0.0813(19) 0.118(2) -0.0308(17) 0.0213(18) 0.0136(17)
F1_5 0.104(5) 0.077(4) 0.209(8) -0.019(4) 0.027(5) 0.010(4)
F2_5 0.225(10) 0.193(9) 0.179(8) -0.005(7) 0.059(7) 0.035(8)
F3_5 0.103(5) 0.099(5) 0.268(10) -0.055(6) -0.008(6) -0.001(4)
O1_5 0.143(8) 0.136(8) 0.295(12) -0.090(8) -0.053(8) -0.009(7)
O2_5 0.388(15) 0.242(12) 0.154(9) -0.019(9) 0.131(10) 0.066(11)
O3_5 0.110(6) 0.110(6) 0.128(6) -0.041(5) -0.010(5) 0.053(5)
C1_5 0.106(6) 0.085(6) 0.173(7) -0.033(6) 0.019(6) 0.013(5)

loop_
_atom_type_symbol
_atom_type_description
_atom_type_scat_dispersion_real
_atom_type_scat_dispersion_imag
_atom_type_scat_source
C C 0.0181 0.0091 'International Tables Vol C Tables 4.2.6.8 and 6.1.1.4'
H H 0.0000 0.0000 'International Tables Vol C Tables 4.2.6.8 and 6.1.1.4'
F F 0.0727 0.0534 'International Tables Vol C Tables 4.2.6.8 and 6.1.1.4'
O O 0.0492 0.0322 'International Tables Vol C Tables 4.2.6.8 and 6.1.1.4'
S S 0.3331 0.5567 'International Tables Vol C Tables 4.2.6.8 and 6.1.1.4'
Zr Zr -0.1862 2.2449 'International Tables Vol C Tables 4.2.6.8 and 6.1.1.4'

loop_
_geom_angle_atom_site_label_1
_geom_angle_atom_site_label_2
_geom_angle_atom_site_label_3
_geom_angle
_geom_angle_site_symmetry_1
_geom_angle_site_symmetry_3
_geom_angle_publ_flag
O1 Zr1 O4 73.80(16) . . ?
O1 Zr1 O2 73.16(16) . . ?
O4 Zr1 O2 90.77(17) . . ?
O1 Zr1 O2_3 78.27(16) . . ?
O4 Zr1 O2_3 87.90(16) . . ?
O2 Zr1 O2_3 150.58(17) . . ?
O1 Zr1 O1_1 79.56(16) . . ?
O4 Zr1 O1_1 153.16(17) . . ?
O2 Zr1 O1_1 84.63(17) . . ?
O2_3 Zr1 O1_1 83.45(17) . . ?
O1 Zr1 C5 152.5(2) . . ?
O4 Zr1 C5 123.2(2) . . ?
O2 Zr1 C5 84.4(2) . . ?
O2_3 Zr1 C5 120.5(2) . . ?
O1_1 Zr1 C5 82.8(2) . . ?
O1 Zr1 C4 153.9(2) . . ?
O4 Zr1 C4 128.7(2) . . ?
O2 Zr1 C4 114.5(2) . . ?
O2_3 Zr1 C4 88.7(2) . . ?
O1_1 Zr1 C4 76.5(2) . . ?
C5 Zr1 C4 31.8(3) . . ?
O1 Zr1 C1 150.4(2) . . ?
O4 Zr1 C1 90.5(2) . . ?
O2 Zr1 C1 82.3(2) . . ?
O2_3 Zr1 C1 127.0(2) . . ?
O1_1 Zr1 C1 115.0(2) . . ?
C5 Zr1 C1 32.7(3) . . ?
C4 Zr1 C1 53.2(3) . . ?
O1 Zr1 C3 153.0(2) . . ?
O4 Zr1 C3 98.9(2) . . ?
O2 Zr1 C3 133.7(2) . . ?
O2_3 Zr1 C3 75.4(2) . . ?
O1_1 Zr1 C3 103.3(2) . . ?
C5 Zr1 C3 52.6(3) . . ?
C4 Zr1 C3 31.6(2) . . ?
C1 Zr1 C3 52.6(3) . . ?
O1 Zr1 C2 150.8(2) . . ?
O4 Zr1 C2 77.2(2) . . ?
O2 Zr1 C2 110.9(2) . . ?
O2_3 Zr1 C2 97.4(2) . . ?
O1_1 Zr1 C2 129.1(2) . . ?
C5 Zr1 C2 53.0(3) . . ?
C4 Zr1 C2 52.7(3) . . ?
C1 Zr1 C2 31.6(3) . . ?
C3 Zr1 C2 31.7(2) . . ?
O1 Zr1 Zr3 36.59(11) . . ?
O4 Zr1 Zr3 38.09(11) . . ?
O2 Zr1 Zr3 85.80(13) . . ?
O2_3 Zr1 Zr3 75.18(11) . . ?
O1_1 Zr1 Zr3 115.08(12) . . ?
C5 Zr1 Zr3 158.7(2) . . ?
C4 Zr1 Zr3 158.24(18) . . ?
C1 Zr1 Zr3 126.9(2) . . ?
C3 Zr1 Zr3 127.65(17) . . ?
C2 Zr1 Zr3 114.21(18) . . ?
O1 Zr1 Zr2 35.95(11) . . ?
O4 Zr1 Zr2 85.49(12) . . ?
O2 Zr1 Zr2 37.90(12) . . ?
O2_3 Zr1 Zr2 112.77(11) . . ?
O1_1 Zr1 Zr2 74.68(13) . . ?
C5 Zr1 Zr2 118.5(2) . . ?
C4 Zr1 Zr2 141.39(18) . . ?
C1 Zr1 Zr2 119.9(2) . . ?
C3 Zr1 Zr2 170.97(18) . . ?
C2 Zr1 Zr2 144.54(19) . . ?
Zr3 Zr1 Zr2 60.029(17) . . ?
O1 Zr2 O2 73.64(16) . . ?
O1 Zr2 O3 74.15(16) . . ?
O2 Zr2 O3 91.48(17) . . ?
O1 Zr2 O1_2 79.24(16) . . ?
O2 Zr2 O1_2 152.51(17) . . ?
O3 Zr2 O1_2 85.34(17) . . ?
O1 Zr2 O2_1 79.01(16) . . ?
O2 Zr2 O2_1 86.52(18) . . ?
O3 Zr2 O2_1 152.52(17) . . ?
O1_2 Zr2 O2_1 83.98(17) . . ?
O1 Zr2 C9 151.3(2) . . ?
O2 Zr2 C9 82.3(3) . . ?
O3 Zr2 C9 91.3(3) . . ?
O1_2 Zr2 C9 125.0(3) . . ?
O2_1 Zr2 C9 115.5(3) . . ?
O1 Zr2 C6 153.5(2) . . ?
O2 Zr2 C6 112.7(3) . . ?
O3 Zr2 C6 129.4(3) . . ?
O1_2 Zr2 C6 89.9(3) . . ?
O2_1 Zr2 C6 75.8(3) . . ?
C9 Zr2 C6 52.1(3) . . ?
O1 Zr2 C10 150.9(3) . . ?
O2 Zr2 C10 82.2(3) . . ?
O3 Zr2 C10 123.3(3) . . ?
O1_2 Zr2 C10 122.0(3) . . ?
O2_1 Zr2 C10 83.6(3) . . ?
C9 Zr2 C10 32.0(3) . . ?
C6 Zr2 C10 32.2(3) . . ?
O1 Zr2 C8 152.7(2) . . ?
O2 Zr2 C8 111.6(3) . . ?
O3 Zr2 C8 78.9(2) . . ?
O1_2 Zr2 C8 94.6(3) . . ?
O2_1 Zr2 C8 127.1(2) . . ?
C9 Zr2 C8 31.7(3) . . ?
C6 Zr2 C8 51.3(3) . . ?
C10 Zr2 C8 52.8(3) . . ?
O1 Zr2 C7 153.1(3) . . ?
O2 Zr2 C7 133.3(3) . . ?
O3 Zr2 C7 100.3(3) . . ?
O1_2 Zr2 C7 74.0(3) . . ?
O2_1 Zr2 C7 101.0(3) . . ?
C9 Zr2 C7 52.6(3) . . ?
C6 Zr2 C7 31.5(3) . . ?
C10 Zr2 C7 53.5(4) . . ?
C8 Zr2 C7 31.1(3) . . ?
O1 Zr2 Zr3 36.21(11) . . ?
O2 Zr2 Zr3 85.61(12) . . ?
O3 Zr2 Zr3 38.59(12) . . ?
O1_2 Zr2 Zr3 74.93(11) . . ?
O2_1 Zr2 Zr3 113.98(12) . . ?
C9 Zr2 Zr3 128.0(2) . . ?
C6 Zr2 Zr3 160.4(3) . . ?
C10 Zr2 Zr3 158.0(2) . . ?
C8 Zr2 Zr3 116.5(2) . . ?
C7 Zr2 Zr3 129.7(3) . . ?
O1 Zr2 Zr1 36.44(11) . . ?
O2 Zr2 Zr1 37.90(12) . . ?
O3 Zr2 Zr1 86.22(12) . . ?
O1_2 Zr2 Zr1 114.62(12) . . ?
O2_1 Zr2 Zr1 75.45(13) . . ?
C9 Zr2 Zr1 119.9(2) . . ?
C6 Zr2 Zr1 139.5(3) . . ?
C10 Zr2 Zr1 116.3(3) . . ?
C8 Zr2 Zr1 146.0(2) . . ?
C7 Zr2 Zr1 169.8(2) . . ?
Zr3 Zr2 Zr1 59.815(16) . . ?
O1 Zr3 O4 73.78(16) . . ?
O1 Zr3 O3 73.45(16) . . ?
O4 Zr3 O3 91.02(17) . . ?
O1 Zr3 O1_3 79.91(16) . . ?
O4 Zr3 O1_3 86.02(16) . . ?
O3 Zr3 O1_3 152.93(16) . . ?
O1 Zr3 O2_2 79.25(16) . . ?
O4 Zr3 O2_2 152.57(16) . . ?
O3 Zr3 O2_2 86.04(16) . . ?
O1_3 Zr3 O2_2 84.39(17) . . ?
O1 Zr3 C11 151.7(2) . . ?
O4 Zr3 C11 128.0(2) . . ?
O3 Zr3 C11 87.1(2) . . ?
O1_3 Zr3 C11 115.7(2) . . ?
O2_2 Zr3 C11 79.1(2) . . ?
O1 Zr3 C15 150.7(2) . . ?
O4 Zr3 C15 97.0(2) . . ?
O3 Zr3 C15 79.1(2) . . ?
O1_3 Zr3 C15 127.9(2) . . ?
O2_2 Zr3 C15 109.2(2) . . ?
C11 Zr3 C15 31.8(3) . . ?
O1 Zr3 C12 153.2(2) . . ?
O4 Zr3 C12 125.7(2) . . ?
O3 Zr3 C12 119.5(2) . . ?
O1_3 Zr3 C12 83.2(2) . . ?
O2_2 Zr3 C12 78.5(2) . . ?
C11 Zr3 C12 32.7(3) . . ?
C15 Zr3 C12 53.2(3) . . ?
O1 Zr3 C13 152.9(2) . . ?
O4 Zr3 C13 94.1(2) . . ?
O3 Zr3 C13 132.0(2) . . ?
O1_3 Zr3 C13 75.1(2) . . ?
O2_2 Zr3 C13 108.0(2) . . ?
C11 Zr3 C13 53.2(3) . . ?
C15 Zr3 C13 52.8(3) . . ?
C12 Zr3 C13 31.8(2) . . ?
O1 Zr3 C14 151.6(2) . . ?
O4 Zr3 C14 78.0(2) . . ?
O3 Zr3 C14 104.5(2) . . ?
O1_3 Zr3 C14 101.2(2) . . ?
O2_2 Zr3 C14 129.1(2) . . ?
C11 Zr3 C14 52.7(3) . . ?
C15 Zr3 C14 31.6(3) . . ?
C12 Zr3 C14 52.7(3) . . ?
C13 Zr3 C14 31.9(2) . . ?
O1 Zr3 Zr1 36.82(11) . . ?
O4 Zr3 Zr1 37.84(11) . . ?
O3 Zr3 Zr1 86.20(12) . . ?
O1_3 Zr3 Zr1 75.04(11) . . ?
O2_2 Zr3 Zr1 114.73(12) . . ?
C11 Zr3 Zr1 164.1(2) . . ?
C15 Zr3 Zr1 132.4(2) . . ?
C12 Zr3 Zr1 152.80(19) . . ?
C13 Zr3 Zr1 124.05(18) . . ?
C14 Zr3 Zr1 115.51(19) . . ?
O1 Zr3 Zr2 35.95(11) . . ?
O4 Zr3 Zr2 85.42(11) . . ?
O3 Zr3 Zr2 38.14(12) . . ?
O1_3 Zr3 Zr2 114.80(11) . . ?
O2_2 Zr3 Zr2 75.50(11) . . ?
C11 Zr3 Zr2 119.8(2) . . ?
C15 Zr3 Zr2 117.27(19) . . ?
C12 Zr3 Zr2 146.27(18) . . ?
C13 Zr3 Zr2 170.02(17) . . ?
C14 Zr3 Zr2 139.06(18) . . ?
Zr1 Zr3 Zr2 60.157(17) . . ?
O5 Zr4 O8 73.44(17) . . ?
O5 Zr4 O6 72.93(17) . . ?
O8 Zr4 O6 91.93(18) . . ?
O5 Zr4 O3_2 78.54(17) . . ?
O8 Zr4 O3_2 151.20(17) . . ?
O6 Zr4 O3_2 86.06(18) . . ?
O5 Zr4 O4_3 80.09(16) . . ?
O8 Zr4 O4_3 86.14(17) . . ?
O6 Zr4 O4_3 152.32(17) . . ?
O3_2 Zr4 O4_3 82.62(17) . . ?
O5 Zr4 C16 154.4(3) . . ?
O8 Zr4 C16 129.3(3) . . ?
O6 Zr4 C16 112.7(3) . . ?
O3_2 Zr4 C16 77.1(3) . . ?
O4_3 Zr4 C16 89.2(3) . . ?
O5 Zr4 C17 150.7(3) . . ?
O8 Zr4 C17 125.0(3) . . ?
O6 Zr4 C17 83.1(3) . . ?
O3_2 Zr4 C17 83.3(3) . . ?
O4_3 Zr4 C17 120.3(3) . . ?
C16 Zr4 C17 31.0(3) . . ?
O5 Zr4 C18 150.5(3) . . ?
O8 Zr4 C18 95.4(3) . . ?
O6 Zr4 C18 80.4(3) . . ?
O3_2 Zr4 C18 112.5(3) . . ?
O4_3 Zr4 C18 127.3(3) . . ?
C16 Zr4 C18 50.3(3) . . ?
C17 Zr4 C18 29.7(3) . . ?
O5 Zr4 C20 155.0(3) . . ?
O8 Zr4 C20 97.5(3) . . ?
O6 Zr4 C20 131.5(3) . . ?
O3_2 Zr4 C20 105.3(3) . . ?
O4_3 Zr4 C20 76.0(3) . . ?
C16 Zr4 C20 33.2(3) . . ?
C17 Zr4 C20 52.9(4) . . ?
C18 Zr4 C20 51.4(3) . . ?
O5 Zr4 C19 152.6(3) . . ?
O8 Zr4 C19 79.3(3) . . ?
O6 Zr4 C19 105.8(3) . . ?
O3_2 Zr4 C19 128.9(3) . . ?
O4_3 Zr4 C19 101.0(3) . . ?
C16 Zr4 C19 52.2(3) . . ?
C17 Zr4 C19 50.6(4) . . ?
C18 Zr4 C19 29.8(3) . . ?
C20 Zr4 C19 32.1(3) . . ?
O5 Zr4 Zr6 36.21(12) . . ?
O8 Zr4 Zr6 38.02(12) . . ?
O6 Zr4 Zr6 86.03(13) . . ?
O3_2 Zr4 Zr6 113.23(12) . . ?
O4_3 Zr4 Zr6 75.51(12) . . ?
C16 Zr4 Zr6 159.8(3) . . ?
C17 Zr4 Zr6 159.5(3) . . ?
C18 Zr4 Zr6 131.0(3) . . ?
C20 Zr4 Zr6 127.8(3) . . ?
C19 Zr4 Zr6 117.0(2) . . ?
O5 Zr4 Zr5 35.65(12) . . ?
O8 Zr4 Zr5 85.75(12) . . ?
O6 Zr4 Zr5 37.93(12) . . ?
O3_2 Zr4 Zr5 75.09(12) . . ?
O4_3 Zr4 Zr5 114.46(12) . . ?
C16 Zr4 Zr5 140.2(3) . . ?
C17 Zr4 Zr5 117.1(3) . . ?
C18 Zr4 Zr5 118.2(3) . . ?
C20 Zr4 Zr5 169.3(2) . . ?
C19 Zr4 Zr5 140.4(3) . . ?
Zr6 Zr4 Zr5 59.796(18) . . ?
O5 Zr5 O7 73.73(17) . . ?
O5 Zr5 O6 73.07(17) . . ?
O7 Zr5 O6 91.83(18) . . ?
O5 Zr5 O3_1 79.84(17) . . ?
O7 Zr5 O3_1 86.00(18) . . ?
O6 Zr5 O3_1 152.29(17) . . ?
O5 Zr5 O4_2 79.24(17) . . ?
O7 Zr5 O4_2 152.40(17) . . ?
O6 Zr5 O4_2 85.48(18) . . ?
O3_1 Zr5 O4_2 83.87(18) . . ?
O5 Zr5 C22 152.9(3) . . ?
O7 Zr5 C22 116.1(3) . . ?
O6 Zr5 C22 81.2(3) . . ?
O3_1 Zr5 C22 124.4(3) . . ?
O4_2 Zr5 C22 90.7(3) . . ?
O5 Zr5 C23 153.9(3) . . ?
O7 Zr5 C23 131.6(3) . . ?
O6 Zr5 C23 107.3(3) . . ?
O3_1 Zr5 C23 94.5(3) . . ?
O4_2 Zr5 C23 74.9(3) . . ?
C22 Zr5 C23 32.1(3) . . ?
O5 Zr5 C24 153.4(3) . . ?
O7 Zr5 C24 108.1(3) . . ?
O6 Zr5 C24 132.4(3) . . ?
O3_1 Zr5 C24 73.9(3) . . ?
O4_2 Zr5 C24 93.6(3) . . ?
C22 Zr5 C24 51.2(3) . . ?
C23 Zr5 C24 29.5(3) . . ?
O5 Zr5 C21 151.8(3) . . ?
O7 Zr5 C21 85.0(3) . . ?
O6 Zr5 C21 89.7(3) . . ?
O3_1 Zr5 C21 117.6(3) . . ?
O4_2 Zr5 C21 122.4(3) . . ?
C22 Zr5 C21 32.1(3) . . ?
C23 Zr5 C21 52.2(3) . . ?
C24 Zr5 C21 51.4(3) . . ?
O5 Zr5 C25 151.9(3) . . ?
O7 Zr5 C25 81.4(3) . . ?
O6 Zr5 C25 121.3(3) . . ?
O3_1 Zr5 C25 85.7(3) . . ?
O4_2 Zr5 C25 123.2(3) . . ?
C22 Zr5 C25 52.3(4) . . ?
C23 Zr5 C25 50.6(4) . . ?
C24 Zr5 C25 30.4(3) . . ?
C21 Zr5 C25 31.9(3) . . ?
O5 Zr5 Zr6 36.36(12) . . ?
O7 Zr5 Zr6 38.22(12) . . ?
O6 Zr5 Zr6 86.25(13) . . ?
O3_1 Zr5 Zr6 75.04(13) . . ?
O4_2 Zr5 Zr6 114.19(12) . . ?
C22 Zr5 Zr6 151.1(3) . . ?
C23 Zr5 Zr6 164.7(3) . . ?
C24 Zr5 Zr6 135.3(3) . . ?
C21 Zr5 Zr6 122.7(3) . . ?
C25 Zr5 Zr6 116.5(3) . . ?
O5 Zr5 Zr4 35.84(12) . . ?
O7 Zr5 Zr4 85.92(12) . . ?
O6 Zr5 Zr4 37.88(12) . . ?
O3_1 Zr5 Zr4 114.46(12) . . ?
O4_2 Zr5 Zr4 75.15(12) . . ?
C22 Zr5 Zr4 117.3(2) . . ?
C23 Zr5 Zr4 135.2(3) . . ?
C24 Zr5 Zr4 164.5(3) . . ?
C21 Zr5 Zr4 126.2(2) . . ?
C25 Zr5 Zr4 155.4(3) . . ?
Zr6 Zr5 Zr4 60.088(17) . . ?
O5 Zr6 O7 73.34(17) . . ?
O5 Zr6 O8 73.04(17) . . ?
O7 Zr6 O8 91.34(17) . . ?
O5 Zr6 O3_3 79.15(16) . . ?
O7 Zr6 O3_3 152.06(18) . . ?
O8 Zr6 O3_3 85.17(17) . . ?
O5 Zr6 O4_1 79.16(17) . . ?
O7 Zr6 O4_1 86.46(17) . . ?
O8 Zr6 O4_1 151.53(18) . . ?
O3_3 Zr6 O4_1 83.67(17) . . ?
O5 Zr6 C27 152.6(3) . . ?
O7 Zr6 C27 81.0(3) . . ?
O8 Zr6 C27 117.6(3) . . ?
O3_3 Zr6 C27 125.0(3) . . ?
O4_1 Zr6 C27 90.1(3) . . ?
O5 Zr6 C26 151.2(2) . . ?
O7 Zr6 C26 87.2(3) . . ?
O8 Zr6 C26 86.7(2) . . ?
O3_3 Zr6 C26 120.2(3) . . ?
O4_1 Zr6 C26 121.5(2) . . ?
C27 Zr6 C26 31.5(3) . . ?
O5 Zr6 C29 152.2(2) . . ?
O7 Zr6 C29 134.0(2) . . ?
O8 Zr6 C29 106.2(2) . . ?
O3_3 Zr6 C29 73.1(2) . . ?
O4_1 Zr6 C29 95.5(2) . . ?
C27 Zr6 C29 53.1(3) . . ?
C26 Zr6 C29 52.9(3) . . ?
O5 Zr6 C30 150.8(2) . . ?
O7 Zr6 C30 118.5(2) . . ?
O8 Zr6 C30 79.8(2) . . ?
O3_3 Zr6 C30 88.2(2) . . ?
O4_1 Zr6 C30 125.8(2) . . ?
C27 Zr6 C30 52.9(3) . . ?
C26 Zr6 C30 32.2(3) . . ?
C29 Zr6 C30 31.8(3) . . ?
O5 Zr6 C28 153.8(2) . . ?
O7 Zr6 C28 108.2(2) . . ?
O8 Zr6 C28 132.2(2) . . ?
O3_3 Zr6 C28 94.3(2) . . ?
O4_1 Zr6 C28 74.9(2) . . ?
C27 Zr6 C28 32.4(3) . . ?
C26 Zr6 C28 52.6(3) . . ?
C29 Zr6 C28 31.4(3) . . ?
C30 Zr6 C28 52.4(3) . . ?
O5 Zr6 Zr5 35.98(11) . . ?
O7 Zr6 Zr5 38.20(13) . . ?
O8 Zr6 Zr5 85.87(13) . . ?
O3_3 Zr6 Zr5 113.86(12) . . ?
O4_1 Zr6 Zr5 74.94(13) . . ?
C27 Zr6 Zr5 117.0(2) . . ?
C26 Zr6 Zr5 124.5(2) . . ?
C29 Zr6 Zr5 166.9(2) . . ?
C30 Zr6 Zr5 152.7(2) . . ?
C28 Zr6 Zr5 135.5(2) . . ?
O5 Zr6 Zr4 36.03(11) . . ?
O7 Zr6 Zr4 85.94(13) . . ?
O8 Zr6 Zr4 37.80(12) . . ?
O3_3 Zr6 Zr4 74.39(13) . . ?
O4_1 Zr6 Zr4 113.76(13) . . ?
C27 Zr6 Zr4 152.0(2) . . ?
C26 Zr6 Zr4 123.7(2) . . ?
C29 Zr6 Zr4 132.9(2) . . ?
C30 Zr6 Zr4 115.23(19) . . ?
C28 Zr6 Zr4 164.3(2) . . ?
Zr5 Zr6 Zr4 60.115(18) . . ?
Zr2 O1 Zr3 107.84(19) . . ?
Zr2 O1 Zr1 107.62(18) . . ?
Zr3 O1 Zr1 106.60(17) . . ?
Zr2 O2 Zr1 104.20(18) . . ?
Zr2 O2 H2O 127.9 . . ?
Zr1 O2 H2O 127.9 . . ?
Zr2 O3 Zr3 103.27(18) . . ?
Zr2 O3 H3O 128.4 . . ?
Zr3 O3 H3O 128.4 . . ?
Zr1 O4 Zr3 104.07(17) . . ?
Zr1 O4 H4O 128.0 . . ?
Zr3 O4 H4O 128.0 . . ?
Zr5 O5 Zr4 108.5(2) . . ?
Zr5 O5 Zr6 107.66(18) . . ?
Zr4 O5 Zr6 107.76(18) . . ?
Zr4 O6 Zr5 104.19(19) . . ?
Zr4 O6 H6O 127.9 . . ?
Zr5 O6 H6O 127.9 . . ?
Zr5 O7 Zr6 103.57(18) . . ?
Zr5 O7 H7O 128.2 . . ?
Zr6 O7 H7O 128.2 . . ?
Zr4 O8 Zr6 104.18(18) . . ?
Zr4 O8 H8O 127.9 . . ?
Zr6 O8 H8O 127.9 . . ?
C2 C1 C5 107.5(8) . . ?
C2 C1 Zr1 75.6(4) . . ?
C5 C1 Zr1 73.1(4) . . ?
C2 C1 H1 126.3 . . ?
C5 C1 H1 126.3 . . ?
Zr1 C1 H1 117.2 . . ?
C1 C2 C3 108.0(7) . . ?
C1 C2 Zr1 72.8(4) . . ?
C3 C2 Zr1 74.1(4) . . ?
C1 C2 H2 126.0 . . ?
C3 C2 H2 126.0 . . ?
Zr1 C2 H2 119.0 . . ?
C4 C3 C2 108.3(7) . . ?
C4 C3 Zr1 72.7(4) . . ?
C2 C3 Zr1 74.2(5) . . ?
C4 C3 H3 125.9 . . ?
C2 C3 H3 125.9 . . ?
Zr1 C3 H3 119.1 . . ?
C5 C4 C3 108.6(7) . . ?
C5 C4 Zr1 73.7(5) . . ?
C3 C4 Zr1 75.7(4) . . ?
C5 C4 H4 125.7 . . ?
C3 C4 H4 125.7 . . ?
Zr1 C4 H4 116.9 . . ?
C4 C5 C1 107.7(7) . . ?
C4 C5 Zr1 74.5(4) . . ?
C1 C5 Zr1 74.2(4) . . ?
C4 C5 H5 126.2 . . ?
C1 C5 H5 126.2 . . ?
Zr1 C5 H5 117.2 . . ?
C7 C6 C10 110.8(9) . . ?
C7 C6 Zr2 75.6(5) . . ?
C10 C6 Zr2 73.9(5) . . ?
C7 C6 H6 124.6 . . ?
C10 C6 H6 124.6 . . ?
Zr2 C6 H6 117.6 . . ?
C8 C7 C6 106.3(10) . . ?
C8 C7 Zr2 74.4(5) . . ?
C6 C7 Zr2 73.0(5) . . ?
C8 C7 H7 126.8 . . ?
C6 C7 H7 126.8 . . ?
Zr2 C7 H7 118.0 . . ?
C7 C8 C9 109.3(10) . . ?
C7 C8 Zr2 74.5(5) . . ?
C9 C8 Zr2 72.8(5) . . ?
C7 C8 H8 125.4 . . ?
C9 C8 H8 125.4 . . ?
Zr2 C8 H8 119.0 . . ?
C8 C9 C10 108.8(9) . . ?
C8 C9 Zr2 75.4(5) . . ?
C10 C9 Zr2 74.1(5) . . ?
C8 C9 H9 125.6 . . ?
C10 C9 H9 125.6 . . ?
Zr2 C9 H9 116.8 . . ?
C9 C10 C6 104.9(10) . . ?
C9 C10 Zr2 73.8(5) . . ?
C6 C10 Zr2 73.8(5) . . ?
C9 C10 H10 127.6 . . ?
C6 C10 H10 127.6 . . ?
Zr2 C10 H10 117.2 . . ?
C15 C11 C12 107.6(8) . . ?
C15 C11 Zr3 74.3(5) . . ?
C12 C11 Zr3 74.5(4) . . ?
C15 C11 H11 126.2 . . ?
C12 C11 H11 126.2 . . ?
Zr3 C11 H11 117.1 . . ?
C13 C12 C11 107.2(8) . . ?
C13 C12 Zr3 74.4(4) . . ?
C11 C12 Zr3 72.8(4) . . ?
C13 C12 H12 126.4 . . ?
C11 C12 H12 126.4 . . ?
Zr3 C12 H12 118.4 . . ?
C12 C13 C14 108.0(7) . . ?
C12 C13 Zr3 73.7(4) . . ?
C14 C13 Zr3 74.3(4) . . ?
C12 C13 H13 126.0 . . ?
C14 C13 H13 126.0 . . ?
Zr3 C13 H13 118.0 . . ?
C15 C14 C13 108.3(8) . . ?
C15 C14 Zr3 73.0(4) . . ?
C13 C14 Zr3 73.9(4) . . ?
C15 C14 H14 125.9 . . ?
C13 C14 H14 125.9 . . ?
Zr3 C14 H14 119.2 . . ?
C11 C15 C14 108.9(8) . . ?
C11 C15 Zr3 73.9(5) . . ?
C14 C15 Zr3 75.4(4) . . ?
C11 C15 H15 125.6 . . ?
C14 C15 H15 125.6 . . ?
Zr3 C15 H15 117.1 . . ?
C17 C16 C20 107.7(10) . . ?
C17 C16 Zr4 75.1(6) . . ?
C20 C16 Zr4 74.4(5) . . ?
C17 C16 H16 126.1 . . ?
C20 C16 H16 126.1 . . ?
Zr4 C16 H16 116.6 . . ?
C18 C17 C16 108.3(12) . . ?
C18 C17 Zr4 75.4(6) . . ?
C16 C17 Zr4 73.9(6) . . ?
C18 C17 H17 125.8 . . ?
C16 C17 H17 125.8 . . ?
Zr4 C17 H17 116.8 . . ?
C17 C18 C19 112.9(12) . . ?
C17 C18 Zr4 74.9(6) . . ?
C19 C18 Zr4 76.1(6) . . ?
C17 C18 H18 123.5 . . ?
C19 C18 H18 123.5 . . ?
Zr4 C18 H18 117.0 . . ?
C18 C19 C20 108.1(10) . . ?
C18 C19 Zr4 74.1(6) . . ?
C20 C19 Zr4 73.2(5) . . ?
C18 C19 H19 126.0 . . ?
C20 C19 H19 126.0 . . ?
Zr4 C19 H19 118.6 . . ?
C19 C20 C16 102.9(10) . . ?
C19 C20 Zr4 74.7(5) . . ?
C16 C20 Zr4 72.4(5) . . ?
C19 C20 H20 128.5 . . ?
C16 C20 H20 128.5 . . ?
Zr4 C20 H20 117.0 . . ?
C25 C21 C22 106.3(10) . . ?
C25 C21 Zr5 74.6(5) . . ?
C22 C21 Zr5 73.5(5) . . ?
C25 C21 H21 126.8 . . ?
C22 C21 H21 126.8 . . ?
Zr5 C21 H21 117.3 . . ?
C23 C22 C21 105.7(11) . . ?
C23 C22 Zr5 74.1(6) . . ?
C21 C22 Zr5 74.4(6) . . ?
C23 C22 H22 127.1 . . ?
C21 C22 H22 127.1 . . ?
Zr5 C22 H22 116.7 . . ?
C24 C23 C22 109.0(11) . . ?
C24 C23 Zr5 75.4(6) . . ?
C22 C23 Zr5 73.8(5) . . ?
C24 C23 H23 125.5 . . ?
C22 C23 H23 125.5 . . ?
Zr5 C23 H23 117.2 . . ?
C23 C24 C25 111.8(11) . . ?
C23 C24 Zr5 75.2(6) . . ?
C25 C24 Zr5 75.6(5) . . ?
C23 C24 H24 124.1 . . ?
C25 C24 H24 124.1 . . ?
Zr5 C24 H24 116.7 . . ?
C24 C25 C21 107.1(11) . . ?
C24 C25 Zr5 74.0(5) . . ?
C21 C25 Zr5 73.5(5) . . ?
C24 C25 H25 126.4 . . ?
C21 C25 H25 126.4 . . ?
Zr5 C25 H25 118.1 . . ?
C27 C26 C30 108.6(8) . . ?
C27 C26 Zr6 74.2(5) . . ?
C30 C26 Zr6 74.3(5) . . ?
C27 C26 H26 125.7 . . ?
C30 C26 H26 125.7 . . ?
Zr6 C26 H26 117.7 . . ?
C26 C27 C28 107.3(8) . . ?
C26 C27 Zr6 74.3(5) . . ?
C28 C27 Zr6 74.3(5) . . ?
C26 C27 H27 126.4 . . ?
C28 C27 H27 126.4 . . ?
Zr6 C27 H27 117.2 . . ?
C29 C28 C27 108.4(8) . . ?
C29 C28 Zr6 74.1(5) . . ?
C27 C28 Zr6 73.2(5) . . ?
C29 C28 H28 125.8 . . ?
C27 C28 H28 125.8 . . ?
Zr6 C28 H28 118.7 . . ?
C28 C29 C30 108.2(8) . . ?
C28 C29 Zr6 74.5(5) . . ?
C30 C29 Zr6 74.2(5) . . ?
C28 C29 H29 125.9 . . ?
C30 C29 H29 125.9 . . ?
Zr6 C29 H29 117.4 . . ?
C29 C30 C26 107.6(8) . . ?
C29 C30 Zr6 74.0(5) . . ?
C26 C30 Zr6 73.5(5) . . ?
C29 C30 H30 126.2 . . ?
C26 C30 H30 126.2 . . ?
Zr6 C30 H30 118.3 . . ?
C31 O9 H9O 115(2) . . ?
O9 C31 H31A 109.5 . . ?
O9 C31 H31B 109.5 . . ?
H31A C31 H31B 109.5 . . ?
O9 C31 H31C 109.5 . . ?
H31A C31 H31C 109.5 . . ?
H31B C31 H31C 109.5 . . ?
C32 O10 H10O 120(2) . . ?
O10 C32 H32A 109.5 . . ?
O10 C32 H32B 109.5 . . ?
H32A C32 H32B 109.5 . . ?
O10 C32 H32C 109.5 . . ?
H32A C32 H32C 109.5 . . ?
H32B C32 H32C 109.5 . . ?
C1_1 O1_1 Zr1 129.2(4) . . ?
C1_1 O2_1 Zr2 128.8(4) . . ?
C22_1 O3_1 Zr5 129.2(4) . . ?
C22_1 O4_1 Zr6 129.7(5) . . ?
O2_1 C1_1 O1_1 124.2(6) . . ?
O2_1 C1_1 C2_1 118.3(6) . . ?
O1_1 C1_1 C2_1 117.5(7) . . ?
C7_1 C2_1 C3_1 119.5(7) . . ?
C7_1 C2_1 C1_1 120.9(7) . . ?
C3_1 C2_1 C1_1 119.5(7) . . ?
C4_1 C3_1 C2_1 119.2(8) . . ?
C4_1 C3_1 H3_1 120.4 . . ?
C2_1 C3_1 H3_1 120.4 . . ?
C5_1 C4_1 C3_1 121.7(8) . . ?
C5_1 C4_1 H4_1 119.2 . . ?
C3_1 C4_1 H4_1 119.2 . . ?
C4_1 C5_1 C6_1 118.1(7) . . ?
C4_1 C5_1 C8_1 122.0(7) . . ?
C6_1 C5_1 C8_1 119.7(7) . . ?
C7_1 C6_1 C5_1 121.0(8) . . ?
C7_1 C6_1 H6_1 119.5 . . ?
C5_1 C6_1 H6_1 119.5 . . ?
C2_1 C7_1 C6_1 120.4(7) . . ?
C2_1 C7_1 H7_1 119.8 . . ?
C6_1 C7_1 H7_1 119.8 . . ?
C13_1 C8_1 C9_1 118.6(7) . . ?
C13_1 C8_1 C5_1 119.7(7) . . ?
C9_1 C8_1 C5_1 121.7(7) . . ?
C8_1 C9_1 C10_1 122.4(8) . . ?
C8_1 C9_1 H9_1 118.8 . . ?
C10_1 C9_1 H9_1 118.8 . . ?
C9_1 C10_1 C11_1 117.1(8) . . ?
C9_1 C10_1 C14_1 119.2(9) . . ?
C11_1 C10_1 C14_1 123.7(8) . . ?
C12_1 C11_1 C10_1 118.7(7) . . ?
C12_1 C11_1 C16_1 118.5(8) . . ?
C10_1 C11_1 C16_1 122.8(7) . . ?
C11_1 C12_1 C13_1 123.1(8) . . ?
C11_1 C12_1 H12_1 118.4 . . ?
C13_1 C12_1 H12_1 118.4 . . ?
C8_1 C13_1 C12_1 119.9(8) . . ?
C8_1 C13_1 C15_1 123.4(9) . . ?
C12_1 C13_1 C15_1 116.7(9) . . ?
C10_1 C14_1 H14A_1 109.5 . . ?
C10_1 C14_1 H14B_1 109.5 . . ?
H14A_1 C14_1 H14B_1 109.5 . . ?
C10_1 C14_1 H14C_1 109.5 . . ?
H14A_1 C14_1 H14C_1 109.5 . . ?
H14B_1 C14_1 H14C_1 109.5 . . ?
C13_1 C15_1 H15A_1 109.5 . . ?
C13_1 C15_1 H15B_1 109.5 . . ?
H15A_1 C15_1 H15B_1 109.5 . . ?
C13_1 C15_1 H15C_1 109.5 . . ?
H15A_1 C15_1 H15C_1 109.5 . . ?
H15B_1 C15_1 H15C_1 109.5 . . ?
C17_1 C16_1 C21_1 118.4(7) . . ?
C17_1 C16_1 C11_1 121.3(7) . . ?
C21_1 C16_1 C11_1 120.1(7) . . ?
C16_1 C17_1 C18_1 120.7(7) . . ?
C16_1 C17_1 H17_1 119.6 . . ?
C18_1 C17_1 H17_1 119.6 . . ?
C19_1 C18_1 C17_1 119.9(7) . . ?
C19_1 C18_1 H18_1 120.0 . . ?
C17_1 C18_1 H18_1 120.0 . . ?
C18_1 C19_1 C20_1 119.5(7) . . ?
C18_1 C19_1 C22_1 120.6(7) . . ?
C20_1 C19_1 C22_1 119.9(7) . . ?
C21_1 C20_1 C19_1 120.4(7) . . ?
C21_1 C20_1 H20_1 119.8 . . ?
C19_1 C20_1 H20_1 119.8 . . ?
C20_1 C21_1 C16_1 121.0(7) . . ?
C20_1 C21_1 H21_1 119.5 . . ?
C16_1 C21_1 H21_1 119.5 . . ?
O4_1 C22_1 O3_1 123.5(6) . . ?
O4_1 C22_1 C19_1 119.4(7) . . ?
O3_1 C22_1 C19_1 117.1(7) . . ?
C1_2 O1_2 Zr2 130.0(4) . . ?
C1_2 O2_2 Zr3 128.9(4) . . ?
C22_2 O3_2 Zr4 129.6(4) . . ?
C22_2 O4_2 Zr5 128.6(4) . . ?
O2_2 C1_2 O1_2 124.0(6) . . ?
O2_2 C1_2 C2_2 119.1(6) . . ?
O1_2 C1_2 C2_2 117.0(6) . . ?
C3_2 C2_2 C7_2 118.7(7) . . ?
C3_2 C2_2 C1_2 121.1(6) . . ?
C7_2 C2_2 C1_2 120.2(6) . . ?
C4_2 C3_2 C2_2 120.9(7) . . ?
C4_2 C3_2 H3_2 119.5 . . ?
C2_2 C3_2 H3_2 119.5 . . ?
C3_2 C4_2 C5_2 120.5(7) . . ?
C3_2 C4_2 H4_2 119.7 . . ?
C5_2 C4_2 H4_2 119.7 . . ?
C4_2 C5_2 C6_2 118.3(7) . . ?
C4_2 C5_2 C8_2 121.7(6) . . ?
C6_2 C5_2 C8_2 119.7(7) . . ?
C7_2 C6_2 C5_2 120.6(7) . . ?
C7_2 C6_2 H6_2 119.7 . . ?
C5_2 C6_2 H6_2 119.7 . . ?
C6_2 C7_2 C2_2 120.8(7) . . ?
C6_2 C7_2 H7_2 119.6 . . ?
C2_2 C7_2 H7_2 119.6 . . ?
C9_2 C8_2 C13_2 118.0(7) . . ?
C9_2 C8_2 C5_2 124.0(7) . . ?
C13_2 C8_2 C5_2 117.9(7) . . ?
C10_2 C9_2 C8_2 118.8(7) . . ?
C10_2 C9_2 C14_2 117.1(8) . . ?
C8_2 C9_2 C14_2 124.1(7) . . ?
C9_2 C10_2 C11_2 122.9(8) . . ?
C9_2 C10_2 H10_2 118.6 . . ?
C11_2 C10_2 H10_2 118.6 . . ?
C10_2 C11_2 C12_2 118.8(7) . . ?
C10_2 C11_2 C16_2 120.1(7) . . ?
C12_2 C11_2 C16_2 121.1(7) . . ?
C13_2 C12_2 C11_2 118.7(8) . . ?
C13_2 C12_2 C15_2 116.1(8) . . ?
C11_2 C12_2 C15_2 125.1(8) . . ?
C12_2 C13_2 C8_2 122.8(8) . . ?
C12_2 C13_2 H13_2 118.6 . . ?
C8_2 C13_2 H13_2 118.6 . . ?
C9_2 C14_2 H14A_2 109.5 . . ?
C9_2 C14_2 H14B_2 109.5 . . ?
H14A_2 C14_2 H14B_2 109.5 . . ?
C9_2 C14_2 H14C_2 109.5 . . ?
H14A_2 C14_2 H14C_2 109.5 . . ?
H14B_2 C14_2 H14C_2 109.5 . . ?
C12_2 C15_2 H15A_2 109.5 . . ?
C12_2 C15_2 H15B_2 109.5 . . ?
H15A_2 C15_2 H15B_2 109.5 . . ?
C12_2 C15_2 H15C_2 109.5 . . ?
H15A_2 C15_2 H15C_2 109.5 . . ?
H15B_2 C15_2 H15C_2 109.5 . . ?
C21_2 C16_2 C17_2 116.9(7) . . ?
C21_2 C16_2 C11_2 123.2(7) . . ?
C17_2 C16_2 C11_2 119.8(7) . . ?
C18_2 C17_2 C16_2 121.9(7) . . ?
C18_2 C17_2 H17_2 119.0 . . ?
C16_2 C17_2 H17_2 119.0 . . ?
C17_2 C18_2 C19_2 119.9(7) . . ?
C17_2 C18_2 H18_2 120.1 . . ?
C19_2 C18_2 H18_2 120.1 . . ?
C20_2 C19_2 C18_2 118.5(7) . . ?
C20_2 C19_2 C22_2 121.7(7) . . ?
C18_2 C19_2 C22_2 119.6(7) . . ?
C21_2 C20_2 C19_2 120.8(7) . . ?
C21_2 C20_2 H20_2 119.6 . . ?
C19_2 C20_2 H20_2 119.6 . . ?
C20_2 C21_2 C16_2 122.0(8) . . ?
C20_2 C21_2 H21_2 119.0 . . ?
C16_2 C21_2 H21_2 119.0 . . ?
O4_2 C22_2 O3_2 123.6(6) . . ?
O4_2 C22_2 C19_2 118.0(6) . . ?
O3_2 C22_2 C19_2 118.4(6) . . ?
C1_3 O1_3 Zr3 129.2(4) . . ?
C1_3 O2_3 Zr1 129.3(4) . . ?
C22_3 O3_3 Zr6 130.7(4) . . ?
C22_3 O4_3 Zr4 128.5(4) . . ?
O1_3 C1_3 O2_3 123.7(6) . . ?
O1_3 C1_3 C2_3 118.1(6) . . ?
O2_3 C1_3 C2_3 118.3(6) . . ?
C3_3 C2_3 C7_3 119.3(6) . . ?
C3_3 C2_3 C1_3 119.9(6) . . ?
C7_3 C2_3 C1_3 120.8(6) . . ?
C2_3 C3_3 C4_3 119.9(7) . . ?
C2_3 C3_3 H3_3 120.0 . . ?
C4_3 C3_3 H3_3 120.0 . . ?
C5_3 C4_3 C3_3 121.4(7) . . ?
C5_3 C4_3 H4_3 119.3 . . ?
C3_3 C4_3 H4_3 119.3 . . ?
C4_3 C5_3 C6_3 117.7(6) . . ?
C4_3 C5_3 C8_3 119.6(6) . . ?
C6_3 C5_3 C8_3 122.7(6) . . ?
C7_3 C6_3 C5_3 121.4(6) . . ?
C7_3 C6_3 H6_3 119.3 . . ?
C5_3 C6_3 H6_3 119.3 . . ?
C6_3 C7_3 C2_3 120.2(7) . . ?
C6_3 C7_3 H7_3 119.9 . . ?
C2_3 C7_3 H7_3 119.9 . . ?
C9_3 C8_3 C13_3 117.8(6) . . ?
C9_3 C8_3 C5_3 121.2(6) . . ?
C13_3 C8_3 C5_3 120.6(6) . . ?
C10_3 C9_3 C8_3 124.7(7) . . ?
C10_3 C9_3 H9_3 117.7 . . ?
C8_3 C9_3 H9_3 117.7 . . ?
C9_3 C10_3 C11_3 117.5(6) . . ?
C9_3 C10_3 C14_3 119.2(6) . . ?
C11_3 C10_3 C14_3 123.2(6) . . ?
C12_3 C11_3 C10_3 118.5(6) . . ?
C12_3 C11_3 C16_3 116.7(6) . . ?
C10_3 C11_3 C16_3 124.7(6) . . ?
C13_3 C12_3 C11_3 123.8(7) . . ?
C13_3 C12_3 H12_3 118.1 . . ?
C11_3 C12_3 H12_3 118.1 . . ?
C12_3 C13_3 C8_3 117.7(6) . . ?
C12_3 C13_3 C15_3 119.6(7) . . ?
C8_3 C13_3 C15_3 122.6(6) . . ?
C10_3 C14_3 H14A_3 109.5 . . ?
C10_3 C14_3 H14B_3 109.5 . . ?
H14A_3 C14_3 H14B_3 109.5 . . ?
C10_3 C14_3 H14C_3 109.5 . . ?
H14A_3 C14_3 H14C_3 109.5 . . ?
H14B_3 C14_3 H14C_3 109.5 . . ?
C13_3 C15_3 H15A_3 109.5 . . ?
C13_3 C15_3 H15B_3 109.5 . . ?
H15A_3 C15_3 H15B_3 109.5 . . ?
C13_3 C15_3 H15C_3 109.5 . . ?
H15A_3 C15_3 H15C_3 109.5 . . ?
H15B_3 C15_3 H15C_3 109.5 . . ?
C21_3 C16_3 C17_3 118.4(6) . . ?
C21_3 C16_3 C11_3 119.2(6) . . ?
C17_3 C16_3 C11_3 122.2(6) . . ?
C18_3 C17_3 C16_3 121.0(7) . . ?
C18_3 C17_3 H17_3 119.5 . . ?
C16_3 C17_3 H17_3 119.5 . . ?
C17_3 C18_3 C19_3 120.4(6) . . ?
C17_3 C18_3 H18_3 119.8 . . ?
C19_3 C18_3 H18_3 119.8 . . ?
C20_3 C19_3 C18_3 118.9(6) . . ?
C20_3 C19_3 C22_3 121.7(6) . . ?
C18_3 C19_3 C22_3 119.3(6) . . ?
C19_3 C20_3 C21_3 120.6(7) . . ?
C19_3 C20_3 H20_3 119.7 . . ?
C21_3 C20_3 H20_3 119.7 . . ?
C20_3 C21_3 C16_3 120.6(6) . . ?
C20_3 C21_3 H21_3 119.7 . . ?
C16_3 C21_3 H21_3 119.7 . . ?
O4_3 C22_3 O3_3 124.0(6) . . ?
O4_3 C22_3 C19_3 118.8(6) . . ?
O3_3 C22_3 C19_3 117.2(6) . . ?
O1_4 S1_4 O3_4 114.8(4) . . ?
O1_4 S1_4 O2_4 114.1(4) . . ?
O3_4 S1_4 O2_4 115.9(5) . . ?
O1_4 S1_4 C1_4 105.5(4) . . ?
O3_4 S1_4 C1_4 103.2(5) . . ?
O2_4 S1_4 C1_4 101.1(5) . . ?
F3_4 C1_4 F1_4 111.3(10) . . ?
F3_4 C1_4 F2_4 104.7(9) . . ?
F1_4 C1_4 F2_4 105.6(10) . . ?
F3_4 C1_4 S1_4 114.2(8) . . ?
F1_4 C1_4 S1_4 112.1(7) . . ?
F2_4 C1_4 S1_4 108.2(8) . . ?
O1_5 S1_5 O3_5 130.4(7) . . ?
O1_5 S1_5 O2_5 102.4(9) . . ?
O3_5 S1_5 O2_5 105.6(8) . . ?
O1_5 S1_5 C1_5 111.9(7) . . ?
O3_5 S1_5 C1_5 107.0(5) . . ?
O2_5 S1_5 C1_5 92.4(9) . . ?
F3_5 C1_5 F1_5 113.9(11) . . ?
F3_5 C1_5 F2_5 98.6(11) . . ?
F1_5 C1_5 F2_5 104.3(11) . . ?
F3_5 C1_5 S1_5 120.7(10) . . ?
F1_5 C1_5 S1_5 114.1(9) . . ?
F2_5 C1_5 S1_5 101.2(9) . . ?

loop_
_geom_bond_atom_site_label_1
_geom_bond_atom_site_label_2
_geom_bond_distance
_geom_bond_site_symmetry_2
_geom_bond_publ_flag
Zr1 O1 2.091(4) . ?
Zr1 O4 2.114(4) . ?
Zr1 O2 2.126(4) . ?
Zr1 O2_3 2.181(4) . ?
Zr1 O1_1 2.184(4) . ?
Zr1 C5 2.518(8) . ?
Zr1 C4 2.527(7) . ?
Zr1 C1 2.533(7) . ?
Zr1 C3 2.565(8) . ?
Zr1 C2 2.567(7) . ?
Zr1 Zr3 3.3433(8) . ?
Zr1 Zr2 3.3548(8) . ?
Zr2 O1 2.066(4) . ?
Zr2 O2 2.126(5) . ?
Zr2 O3 2.126(4) . ?
Zr2 O1_2 2.184(4) . ?
Zr2 O2_1 2.187(5) . ?
Zr2 C9 2.524(8) . ?
Zr2 C6 2.526(8) . ?
Zr2 C10 2.527(8) . ?
Zr2 C8 2.557(8) . ?
Zr2 C7 2.559(9) . ?
Zr2 Zr3 3.3505(7) . ?
Zr3 O1 2.079(4) . ?
Zr3 O4 2.126(4) . ?
Zr3 O3 2.147(4) . ?
Zr3 O1_3 2.165(4) . ?
Zr3 O2_2 2.196(4) . ?
Zr3 C11 2.510(8) . ?
Zr3 C15 2.515(7) . ?
Zr3 C12 2.532(7) . ?
Zr3 C13 2.541(7) . ?
Zr3 C14 2.546(7) . ?
Zr4 O5 2.075(4) . ?
Zr4 O8 2.124(5) . ?
Zr4 O6 2.128(4) . ?
Zr4 O3_2 2.180(5) . ?
Zr4 O4_3 2.193(4) . ?
Zr4 C16 2.490(9) . ?
Zr4 C17 2.504(9) . ?
Zr4 C18 2.510(9) . ?
Zr4 C20 2.515(8) . ?
Zr4 C19 2.533(9) . ?
Zr4 Zr6 3.3593(9) . ?
Zr4 Zr5 3.3602(8) . ?
Zr5 O5 2.065(4) . ?
Zr5 O7 2.131(5) . ?
Zr5 O6 2.131(5) . ?
Zr5 O3_1 2.177(5) . ?
Zr5 O4_2 2.193(5) . ?
Zr5 C22 2.518(9) . ?
Zr5 C23 2.522(9) . ?
Zr5 C24 2.524(9) . ?
Zr5 C21 2.529(8) . ?
Zr5 C25 2.544(8) . ?
Zr5 Zr6 3.3494(9) . ?
Zr6 O5 2.084(4) . ?
Zr6 O7 2.132(5) . ?
Zr6 O8 2.134(4) . ?
Zr6 O3_3 2.181(4) . ?
Zr6 O4_1 2.187(5) . ?
Zr6 C27 2.516(8) . ?
Zr6 C26 2.516(8) . ?
Zr6 C29 2.524(8) . ?
Zr6 C30 2.527(8) . ?
Zr6 C28 2.530(8) . ?
O2 H2O 0.9500 . ?
O3 H3O 0.9500 . ?
O4 H4O 0.9500 . ?
O6 H6O 0.9500 . ?
O7 H7O 0.9500 . ?
O8 H8O 0.9500 . ?
C1 C2 1.391(12) . ?
C1 C5 1.423(12) . ?
C1 H1 0.9500 . ?
C2 C3 1.402(11) . ?
C2 H2 0.9500 . ?
C3 C4 1.388(11) . ?
C3 H3 0.9500 . ?
C4 C5 1.384(11) . ?
C4 H4 0.9500 . ?
C5 H5 0.9500 . ?
C6 C7 1.379(14) . ?
C6 C10 1.404(14) . ?
C6 H6 0.9500 . ?
C7 C8 1.372(12) . ?
C7 H7 0.9500 . ?
C8 C9 1.390(14) . ?
C8 H8 0.9500 . ?
C9 C10 1.394(14) . ?
C9 H9 0.9500 . ?
C10 H10 0.9500 . ?
C11 C15 1.378(12) . ?
C11 C12 1.421(12) . ?
C11 H11 0.9500 . ?
C12 C13 1.391(11) . ?
C12 H12 0.9500 . ?
C13 C14 1.397(10) . ?
C13 H13 0.9500 . ?
C14 C15 1.379(11) . ?
C14 H14 0.9500 . ?
C15 H15 0.9500 . ?
C16 C17 1.337(15) . ?
C16 C20 1.431(15) . ?
C16 H16 0.9500 . ?
C17 C18 1.285(14) . ?
C17 H17 0.9500 . ?
C18 C19 1.296(15) . ?
C18 H18 0.9500 . ?
C19 C20 1.396(14) . ?
C19 H19 0.9500 . ?
C20 H20 0.9500 . ?
C21 C25 1.393(14) . ?
C21 C22 1.395(15) . ?
C21 H21 0.9500 . ?
C22 C23 1.391(14) . ?
C22 H22 0.9500 . ?
C23 C24 1.283(15) . ?
C23 H23 0.9500 . ?
C24 C25 1.330(15) . ?
C24 H24 0.9500 . ?
C25 H25 0.9500 . ?
C26 C27 1.367(13) . ?
C26 C30 1.397(13) . ?
C26 H26 0.9500 . ?
C27 C28 1.408(12) . ?
C27 H27 0.9500 . ?
C28 C29 1.368(12) . ?
C28 H28 0.9500 . ?
C29 C30 1.386(11) . ?
C29 H29 0.9500 . ?
C30 H30 0.9500 . ?
O9 C31 1.435(11) . ?
O9 H9O 0.974(10) . ?
C31 H31A 0.9800 . ?
C31 H31B 0.9800 . ?
C31 H31C 0.9800 . ?
O10 C32 1.399(10) . ?
O10 H10O 0.970(10) . ?
C32 H32A 0.9800 . ?
C32 H32B 0.9800 . ?
C32 H32C 0.9800 . ?
O1_1 C1_1 1.262(8) . ?
O2_1 C1_1 1.261(9) . ?
O3_1 C22_1 1.272(9) . ?
O4_1 C22_1 1.247(8) . ?
C1_1 C2_1 1.497(10) . ?
C2_1 C7_1 1.366(11) . ?
C2_1 C3_1 1.397(11) . ?
C3_1 C4_1 1.380(11) . ?
C3_1 H3_1 0.9500 . ?
C4_1 C5_1 1.370(12) . ?
C4_1 H4_1 0.9500 . ?
C5_1 C6_1 1.389(11) . ?
C5_1 C8_1 1.504(10) . ?
C6_1 C7_1 1.375(10) . ?
C6_1 H6_1 0.9500 . ?
C7_1 H7_1 0.9500 . ?
C8_1 C13_1 1.355(12) . ?
C8_1 C9_1 1.376(11) . ?
C9_1 C10_1 1.398(11) . ?
C9_1 H9_1 0.9500 . ?
C10_1 C11_1 1.412(12) . ?
C10_1 C14_1 1.532(13) . ?
C11_1 C12_1 1.344(12) . ?
C11_1 C16_1 1.493(10) . ?
C12_1 C13_1 1.371(12) . ?
C12_1 H12_1 0.9500 . ?
C13_1 C15_1 1.465(13) . ?
C14_1 H14A_1 0.9800 . ?
C14_1 H14B_1 0.9800 . ?
C14_1 H14C_1 0.9800 . ?
C15_1 H15A_1 0.9800 . ?
C15_1 H15B_1 0.9800 . ?
C15_1 H15C_1 0.9800 . ?
C16_1 C17_1 1.381(11) . ?
C16_1 C21_1 1.397(11) . ?
C17_1 C18_1 1.398(10) . ?
C17_1 H17_1 0.9500 . ?
C18_1 C19_1 1.380(10) . ?
C18_1 H18_1 0.9500 . ?
C19_1 C20_1 1.389(10) . ?
C19_1 C22_1 1.481(9) . ?
C20_1 C21_1 1.371(10) . ?
C20_1 H20_1 0.9500 . ?
C21_1 H21_1 0.9500 . ?
O1_2 C1_2 1.266(8) . ?
O2_2 C1_2 1.264(8) . ?
O3_2 C22_2 1.274(8) . ?
O4_2 C22_2 1.265(8) . ?
C1_2 C2_2 1.487(9) . ?
C2_2 C3_2 1.384(10) . ?
C2_2 C7_2 1.388(10) . ?
C3_2 C4_2 1.379(10) . ?
C3_2 H3_2 0.9500 . ?
C4_2 C5_2 1.388(10) . ?
C4_2 H4_2 0.9500 . ?
C5_2 C6_2 1.402(10) . ?
C5_2 C8_2 1.497(10) . ?
C6_2 C7_2 1.371(10) . ?
C6_2 H6_2 0.9500 . ?
C7_2 H7_2 0.9500 . ?
C8_2 C9_2 1.399(11) . ?
C8_2 C13_2 1.408(11) . ?
C9_2 C10_2 1.385(10) . ?
C9_2 C14_2 1.509(12) . ?
C10_2 C11_2 1.391(11) . ?
C10_2 H10_2 0.9500 . ?
C11_2 C12_2 1.395(11) . ?
C11_2 C16_2 1.493(10) . ?
C12_2 C13_2 1.383(11) . ?
C12_2 C15_2 1.533(13) . ?
C13_2 H13_2 0.9500 . ?
C14_2 H14A_2 0.9800 . ?
C14_2 H14B_2 0.9800 . ?
C14_2 H14C_2 0.9800 . ?
C15_2 H15A_2 0.9800 . ?
C15_2 H15B_2 0.9800 . ?
C15_2 H15C_2 0.9800 . ?
C16_2 C21_2 1.384(11) . ?
C16_2 C17_2 1.386(11) . ?
C17_2 C18_2 1.380(10) . ?
C17_2 H17_2 0.9500 . ?
C18_2 C19_2 1.394(10) . ?
C18_2 H18_2 0.9500 . ?
C19_2 C20_2 1.374(11) . ?
C19_2 C22_2 1.473(10) . ?
C20_2 C21_2 1.371(11) . ?
C20_2 H20_2 0.9500 . ?
C21_2 H21_2 0.9500 . ?
O1_3 C1_3 1.260(8) . ?
O2_3 C1_3 1.269(8) . ?
O3_3 C22_3 1.262(8) . ?
O4_3 C22_3 1.257(8) . ?
C1_3 C2_3 1.482(9) . ?
C2_3 C3_3 1.368(10) . ?
C2_3 C7_3 1.383(10) . ?
C3_3 C4_3 1.400(10) . ?
C3_3 H3_3 0.9500 . ?
C4_3 C5_3 1.371(10) . ?
C4_3 H4_3 0.9500 . ?
C5_3 C6_3 1.391(10) . ?
C5_3 C8_3 1.481(9) . ?
C6_3 C7_3 1.375(10) . ?
C6_3 H6_3 0.9500 . ?
C7_3 H7_3 0.9500 . ?
C8_3 C9_3 1.396(10) . ?
C8_3 C13_3 1.408(10) . ?
C9_3 C10_3 1.367(9) . ?
C9_3 H9_3 0.9500 . ?
C10_3 C11_3 1.412(10) . ?
C10_3 C14_3 1.496(10) . ?
C11_3 C12_3 1.387(10) . ?
C11_3 C16_3 1.502(9) . ?
C12_3 C13_3 1.386(9) . ?
C12_3 H12_3 0.9500 . ?
C13_3 C15_3 1.496(10) . ?
C14_3 H14A_3 0.9800 . ?
C14_3 H14B_3 0.9800 . ?
C14_3 H14C_3 0.9800 . ?
C15_3 H15A_3 0.9800 . ?
C15_3 H15B_3 0.9800 . ?
C15_3 H15C_3 0.9800 . ?
C16_3 C21_3 1.386(10) . ?
C16_3 C17_3 1.385(10) . ?
C17_3 C18_3 1.377(10) . ?
C17_3 H17_3 0.9500 . ?
C18_3 C19_3 1.388(10) . ?
C18_3 H18_3 0.9500 . ?
C19_3 C20_3 1.379(9) . ?
C19_3 C22_3 1.481(9) . ?
C20_3 C21_3 1.386(9) . ?
C20_3 H20_3 0.9500 . ?
C21_3 H21_3 0.9500 . ?
S1_4 O1_4 1.414(6) . ?
S1_4 O3_4 1.415(6) . ?
S1_4 O2_4 1.433(6) . ?
S1_4 C1_4 1.783(10) . ?
F1_4 C1_4 1.315(11) . ?
F2_4 C1_4 1.363(13) . ?
F3_4 C1_4 1.268(11) . ?
S1_5 O1_5 1.320(9) . ?
S1_5 O3_5 1.383(7) . ?
S1_5 O2_5 1.520(12) . ?
S1_5 C1_5 1.774(12) . ?
F1_5 C1_5 1.313(12) . ?
F2_5 C1_5 1.467(15) . ?
F3_5 C1_5 1.244(12) . ?

loop_
_geom_hbond_atom_site_label_D
_geom_hbond_atom_site_label_H
_geom_hbond_atom_site_label_A
_geom_hbond_distance_DH
_geom_hbond_distance_HA
_geom_hbond_distance_DA
_geom_hbond_angle_DHA
_geom_hbond_site_symmetry_A
_geom_hbond_publ_flag
O3 H3O O9 0.95 1.78 2.731(7) 179.2 . yes
O4 H4O O10 0.95 1.82 2.616(7) 140.0 . yes
O6 H6O O3_5 0.95 1.82 2.735(8) 160.7 . yes
